data_1572087
loop_
_publ_author_name
'Chen, Zhao-Nian'
'Zhang, Le-Ping'
'Wu, Huai-Li'
'Qi, Qiao-Yan'
'Yan, Meng'
'Tian, Jia'
'Yang, Guan-Yu'
'Li, Zhan-Ting'
'Yang, Bo'

_publ_section_title
;
 Accurate construction of monolayer, bilayer, sandwich bilayer,
 four-layer, multi-layer and chiral bilayer 2D pillararene-type
 supramolecular networks.
;
_journal_issue 33
_journal_name_full 'Chemical science'
_journal_page_first 13191
_journal_page_last 13200
_journal_paper_doi 10.1039/d4sc03022b
_journal_volume 15
_journal_year 2024
_chemical_formula_moiety 'C73 H72 Cu2 N2 O16, C3 H7 N O, 3[C3H7NO], 1[H2O]'
_chemical_formula_sum 'C85 H102 Cu2 N6 O21'
_chemical_formula_weight 1670.80
_space_group_crystal_system monoclinic
_space_group_IT_number 4
_space_group_name_Hall 'P 2yb'
_space_group_name_H-M_alt 'P 1 21 1'
_atom_sites_solution_hydrogens mixed
_atom_sites_solution_primary dual
_audit_creation_date 2024-06-21
_audit_creation_method
;
Olex2 1.5
(compiled 2024.02.16 svn.r378c4104 for OlexSys, GUI svn.r6928)
;
_audit_update_record
;
2024-06-25 deposited with the CCDC.	2024-07-04 downloaded from the CCDC.
;
_cell_angle_alpha 90
_cell_angle_beta 104.018(5)
_cell_angle_gamma 90
_cell_formula_units_Z 2
_cell_length_a 12.0846(19)
_cell_length_b 21.322(4)
_cell_length_c 19.015(3)
_cell_measurement_reflns_used 9657
_cell_measurement_temperature 292.00
_cell_measurement_theta_max 21.11
_cell_measurement_theta_min 2.21
_cell_volume 4753.6(14)
_computing_cell_refinement 'SAINT V8.40B (Bruker, 2019)'
_computing_data_collection 'APEX5 V2023.9-2 (Bruker, 2023)'
_computing_data_reduction 'SAINT V8.40B (Bruker, 2019)'
_computing_molecular_graphics 'Olex2 1.5 (Dolomanov et al., 2009)'
_computing_publication_material 'Olex2 1.5 (Dolomanov et al., 2009)'
_computing_structure_refinement 'SHELXL 2019/3 (Sheldrick, 2015)'
_computing_structure_solution 'SHELXT 2018/2 (Sheldrick, 2018)'
_diffrn_ambient_temperature 292.00
_diffrn_detector CPAD
_diffrn_detector_area_resol_mean 7.41
_diffrn_detector_type 'Bruker PHOTON III'
_diffrn_measured_fraction_theta_full 0.998
_diffrn_measured_fraction_theta_max 0.998
_diffrn_measurement_device 'four-circle diffractometer'
_diffrn_measurement_device_type 'Bruker D8 VENTURE dual wavelength Mo/Cu'
_diffrn_measurement_method '\w and \f scans'
_diffrn_radiation_monochromator 'Helios Multi-layer Optic'
_diffrn_radiation_probe x-ray
_diffrn_radiation_type MoK\a
_diffrn_radiation_wavelength 0.71073
_diffrn_reflns_av_R_equivalents 0.0911
_diffrn_reflns_av_unetI/netI 0.0578
_diffrn_reflns_Laue_measured_fraction_full 0.998
_diffrn_reflns_Laue_measured_fraction_max 0.998
_diffrn_reflns_limit_h_max 12
_diffrn_reflns_limit_h_min -12
_diffrn_reflns_limit_k_max 22
_diffrn_reflns_limit_k_min -22
_diffrn_reflns_limit_l_max 20
_diffrn_reflns_limit_l_min -20
_diffrn_reflns_number 66475
_diffrn_reflns_point_group_measured_fraction_full 0.998
_diffrn_reflns_point_group_measured_fraction_max 0.998
_diffrn_reflns_theta_full 21.967
_diffrn_reflns_theta_max 21.967
_diffrn_reflns_theta_min 1.982
_diffrn_source 'microfocus sealed X-ray tube'
_diffrn_source_type 'Incoatec I\ms DIAMOND'
_exptl_absorpt_coefficient_mu 0.513
_exptl_absorpt_correction_T_max 0.7456
_exptl_absorpt_correction_T_min 0.6216
_exptl_absorpt_correction_type multi-scan
_exptl_absorpt_process_details
;
SADABS-2016/2 (Bruker,2016/2) was used for absorption correction.
wR2(int) was 0.1195 before and 0.0662 after correction.
The Ratio of minimum to maximum transmission is 0.8337.
The \l/2 correction factor is Not present.
;
_exptl_crystal_colour green
_exptl_crystal_colour_primary green
_exptl_crystal_density_diffrn 1.167
_exptl_crystal_description block
_exptl_crystal_F_000 1760
_exptl_crystal_size_max 0.13
_exptl_crystal_size_mid 0.12
_exptl_crystal_size_min 0.1
_refine_diff_density_max 0.375
_refine_diff_density_min -0.370
_refine_diff_density_rms 0.056
_refine_ls_abs_structure_details
;
 Refined as an inversion twin.
;
_refine_ls_abs_structure_Flack 0.48(3)
_refine_ls_extinction_method none
_refine_ls_goodness_of_fit_ref 1.039
_refine_ls_hydrogen_treatment constr
_refine_ls_matrix_type full
_refine_ls_number_parameters 1088
_refine_ls_number_reflns 11585
_refine_ls_number_restraints 1966
_refine_ls_restrained_S_all 1.030
_refine_ls_R_factor_all 0.1012
_refine_ls_R_factor_gt 0.0696
_refine_ls_shift/su_max 0.000
_refine_ls_shift/su_mean 0.000
_refine_ls_structure_factor_coef Fsqd
_refine_ls_weighting_details 'w=1/[\s^2^(Fo^2^)+(0.1260P)^2^+1.1636P] where P=(Fo^2^+2Fc^2^)/3'
_refine_ls_weighting_scheme calc
_refine_ls_wR_factor_gt 0.1862
_refine_ls_wR_factor_ref 0.2079
_reflns_Friedel_coverage 0.935
_reflns_Friedel_fraction_full 0.998
_reflns_Friedel_fraction_max 0.998
_reflns_number_gt 8054
_reflns_number_total 11585
_reflns_threshold_expression 'I > 2\s(I)'
_cod_data_source_file d4sc03022b2.cif
_cod_data_source_block zlp-4
_cod_depositor_comments
;
The following automatic conversions were performed:

data item '_diffrn_radiation_probe' value 'X-ray' was changed to
'x-ray' in accordance with the
/home/data/users/saulius/crontab/automatic-downloads/rss-feeds/RSC/lib/dictionaries/cif_core.dic
dictionary named 'cif_core.dic' version 2.4.2 last updated on
2011-04-26.

Automatic conversion script
Id: cif_fix_values 8170 2020-07-09 18:12:32Z antanas 

 Adding full bibliography for 1572083--1572100.cif.
;
_cod_original_cell_volume 4753.7(14)
_cod_database_code 1572087
_shelx_shelxl_version_number 2019/3
_shelx_space_group_comment
;
The symmetry employed for this shelxl refinement is uniquely defined
by the following loop, which should always be used as a source of
symmetry information in preference to the above space-group names.
They are only intended as comments.
;
_shelx_estimated_absorpt_t_max 0.950
_shelx_estimated_absorpt_t_min 0.936
_olex2_refinement_description
;
1. Twinned data refinement
 Scales: 0.52(3)
 0.48(3)
2. Fixed Uiso
 At 1.2 times of:
  All C(H) groups, All C(H,H) groups
 At 1.5 times of:
  All C(H,H,H) groups
3. Restrained distances
 O17-C69 = O16-C69
 1.25 with sigma of 0.01
 C74-C69
 1.5 with sigma of 0.01
 O9-C9
 1.25 with sigma of 0.01
 N3-C9
 1.35 with sigma of 0.01
 C73A-C68
 1.5 with sigma of 0.01
 O17-O16
 2.2 with sigma of 0.01
 O9-N3
 2.3 with sigma of 0.01
 C24A-C21 \\sim C24-C21
 with sigma of 0.02
 O6-C54B \\sim O6-C54A
 with sigma of 0.02
 O8-C45A \\sim O8-C45B
 with sigma of 0.02
 Cu1-O17 \\sim Cu2B-O16
 with sigma of 0.02
 C6-C3 \\sim C6-C3A
 with sigma of 0.02
 O2-C35A \\sim O2-C35B
 with sigma of 0.02
4. Restrained planarity
 O15A, C70A, C71A, O14A
 with sigma of 0.1
5. Uiso/Uaniso restraints and constraints
Cu2B \\sim Cu2A: within 2A with sigma of 0.01 and sigma for terminal atoms of
0.02 within 2A
C54B \\sim C54A: within 2A with sigma of 0.01 and sigma for terminal atoms of
0.02 within 2A
C45A \\sim C45B: within 2A with sigma of 0.01 and sigma for terminal atoms of
0.02 within 2A
C24 \\sim C28 \\sim C27 \\sim N2 \\sim C26 \\sim C25 \\sim C24A \\sim C28A
\\sim C27A \\sim N2A \\sim C26A \\sim C25A: within 2A with sigma of 0.01 and
sigma for terminal atoms of 0.02 within 2A
C3 \\sim C2 \\sim C1 \\sim N1 \\sim C5 \\sim C4 \\sim C2A \\sim C1A \\sim N1A
\\sim C5A \\sim C4A \\sim C3A: within 2A with sigma of 0.01 and sigma for
terminal atoms of 0.02 within 2A
C35A \\sim C35B: within 2A with sigma of 0.01 and sigma for terminal atoms of
0.02 within 2A
C9 \\sim N3 \\sim C64 \\sim C65 \\sim O9: within 2A with sigma of 0.01 and
sigma for terminal atoms of 0.02 within 2A
C73A: within 2A with sigma of 0.01 and sigma for terminal atoms of 0.02 within
2A
O13 \\sim C67 \\sim C72 \\sim O13A \\sim C67A \\sim C72A \\sim O12 \\sim O12A:
within 2A with sigma of 0.01 and sigma for terminal atoms of 0.02 within 2A
O15 \\sim O14 \\sim C70 \\sim C71 \\sim O15A \\sim O14A \\sim C70A \\sim C71A:
within 2A with sigma of 0.01 and sigma for terminal atoms of 0.02 within 2A
O16 \\sim O17 \\sim C69 \\sim C74: within 2A with sigma of 0.01 and sigma for
terminal atoms of 0.02 within 2A
O10 \\sim C68 \\sim C73A \\sim O10A \\sim C68A \\sim C73B \\sim O11 \\sim O11A:
within 2A with sigma of 0.01 and sigma for terminal atoms of 0.02 within 2A
Uanis(C35B) \\sim Ueq, Uanis(C35A) \\sim Ueq: with sigma of 0.01 and sigma for
terminal atoms of 0.02
6. Rigid body (RIGU) restrains
 All non-hydrogen atoms
 with sigma for 1-2 distances of 0.004 and sigma for 1-3 distances of 0.004
7. Same fragment restrains
{O13, O12, C67, C72} sigma for 1-2: 0.02, 1-3: 0.02
{O16, O17, C69, C74} sigma for 1-2: 0.02, 1-3: 0.02
as in
{O13A, O12A, C67A, C72A}
{O15A, O14A, C70A, C71A} sigma for 1-2: 0.02, 1-3: 0.02
{O17, O16, C69, C74} sigma for 1-2: 0.02, 1-3: 0.02
as in
{O15, O14, C70, C71}
{O11A, O10A, C68A, C73B} sigma for 1-2: 0.02, 1-3: 0.02
{O12, O13, C67, C72} sigma for 1-2: 0.02, 1-3: 0.02
as in
{O11, O10, C68, C73A}
8. Others
 Sof(C24A)=Sof(C28A)=Sof(H28A)=Sof(C27A)=Sof(H27A)=Sof(N2A)=Sof(C26A)=
 Sof(H26A)=Sof(C25A)=Sof(H25A)=1-FVAR(1)
 Sof(C24)=Sof(C28)=Sof(H28)=Sof(C27)=Sof(H27)=Sof(N2)=Sof(C26)=Sof(H26)=
 Sof(C25)=Sof(H25)=FVAR(1)
 Sof(C2A)=Sof(H2A)=Sof(C1A)=Sof(H1A)=Sof(N1A)=Sof(C5A)=Sof(H5A)=Sof(C4A)=
 Sof(H4A)=Sof(C3A)=1-FVAR(2)
 Sof(C3)=Sof(C2)=Sof(H2)=Sof(C1)=Sof(H1)=Sof(N1)=Sof(C5)=Sof(H5)=Sof(C4)=
 Sof(H4)=FVAR(2)
 Sof(C45B)=Sof(H45A)=Sof(H45B)=Sof(H45C)=1-FVAR(3)
 Sof(C45A)=Sof(H45D)=Sof(H45E)=Sof(H45F)=FVAR(3)
 Sof(C54B)=Sof(H54A)=Sof(H54B)=Sof(H54C)=1-FVAR(4)
 Sof(C54A)=Sof(H54D)=Sof(H54E)=Sof(H54F)=FVAR(4)
 Sof(C35B)=Sof(H35A)=Sof(H35B)=Sof(H35C)=1-FVAR(5)
 Sof(C35A)=Sof(H35D)=Sof(H35E)=Sof(H35F)=FVAR(5)
 Sof(O15A)=Sof(O14A)=Sof(C70A)=Sof(C71A)=Sof(H71D)=Sof(H71E)=Sof(H71F)=1-FVAR(6)
 Sof(O15)=Sof(O14)=Sof(C70)=Sof(C71)=Sof(H71A)=Sof(H71B)=Sof(H71C)=FVAR(6)
 Sof(O13A)=Sof(O12A)=Sof(C67A)=Sof(C72A)=Sof(H72D)=Sof(H72E)=Sof(H72F)=1-FVAR(7)
 Sof(O12)=Sof(O13)=Sof(C67)=Sof(C72)=Sof(H72A)=Sof(H72B)=Sof(H72C)=FVAR(7)
 Sof(O11A)=Sof(O10A)=Sof(C68A)=Sof(C73B)=Sof(H73D)=Sof(H73E)=Sof(H73F)=1-FVAR(8)
 Sof(O11)=Sof(O10)=Sof(C68)=Sof(C73A)=Sof(H73A)=Sof(H73B)=Sof(H73C)=FVAR(8)
 Sof(Cu2B)=1-FVAR(9)
 Sof(Cu2A)=FVAR(9)
 Fixed Y: Cu2A(0.31845)
 Fixed Z: C45B(0.712629)
9.a Riding coordinates:
 C71(H71A,H71B,H71C), C54A(H54D,H54E,H54F), C71A(H71D,H71E,H71F)
9.b Secondary CH2 refined with riding coordinates:
 C76(H76A,H76B), C63(H63A,H63B), C55(H55A,H55B), C37(H37A,H37B), C46(H46A,H46B)
9.c Aromatic/amide H refined with riding coordinates:
 C17(H17), C60(H60), C7(H7), C11(H11), C10(H10), C8(H8), C14(H14), C57(H57),
 C30(H30), C33(H33), C39(H39), C48(H48), C2(H2), C1(H1), C5(H5), C4(H4),
 C51(H51), C19(H19), C23(H23), C22(H22), C20(H20), C28(H28), C27(H27), C26(H26),
  C25(H25), C42(H42), C9(H9), C28A(H28A), C27A(H27A), C26A(H26A), C25A(H25A),
 C2A(H2A), C1A(H1A), C5A(H5A), C4A(H4A)
9.d Fitted hexagon refined as free rotating group:
 C7(C6,C11,C10,C75,C8), C3(C2,C1,N1,C5,C4), C19(C18,C23,C22,C21,C20), C24(C28,
 C27,N2,C26,C25), C24A(C28A,C27A,N2A,C26A,C25A), C2A(C1A,N1A,C5A,C4A,C3A)
9.e Idealised Me refined as rotating group:
 C73A(H73A,H73B,H73C), C53(H53A,H53B,H53C), C45B(H45A,H45B,H45C), C64(H64A,
 H64B,H64C), C62(H62A,H62B,H62C), C36(H36A,H36B,H36C), C66(H66A,H66B,H66C),
 C65(H65A,H65B,H65C), C35B(H35A,H35B,H35C), C44(H44A,H44B,H44C), C54B(H54A,H54B,
 H54C), C72(H72A,H72B,H72C), C74(H74A,H74B,H74C), C45A(H45D,H45E,H45F),
 C35A(H35D,H35E,H35F), C72A(H72D,H72E,H72F), C73B(H73D,H73E,H73F)
;
_smtbx_masks_special_details
;
A solvent mask was calculated and 254 electrons were 
found in a volume of 1690\%A^3^ in 1 void per unit cell. 
This is consistent with the presence of 
3[C3H7NO], 1[H2O] per formula unit 
which account for 260 electrons 
per unit cell.
;
_smtbx_masks_void_probe_radius 1.2
_smtbx_masks_void_truncation_radius 1.2
_olex2_submission_special_instructions 'No special instructions were received'
_site XU

loop_
_space_group_symop_operation_xyz
'x, y, z'
'-x, y+1/2, -z'

loop_
_atom_site_label
_atom_site_type_symbol
_atom_site_fract_x
_atom_site_fract_y
_atom_site_fract_z
_atom_site_U_iso_or_equiv
_atom_site_adp_type
_atom_site_occupancy
_atom_site_site_symmetry_order
_atom_site_calc_flag
_atom_site_refinement_flags_posn
_atom_site_refinement_flags_adp
_atom_site_refinement_flags_occupancy
_atom_site_disorder_assembly
_atom_site_disorder_group
Cu1 Cu 0.95598(12) 0.31107(17) 0.89252(9) 0.1300(10) Uani 1 1 d D . . . .
Cu2B Cu 1.155(2) 0.3007(17) 0.9868(14) 0.153(4) Uani 0.53(4) 1 d D U P A 1
O8 O -0.0489(6) 0.4169(3) 0.6355(4) 0.074(2) Uani 1 1 d D . . . .
O7 O -0.1230(6) 0.6009(3) 0.4253(4) 0.073(2) Uani 1 1 d . . . . .
C61 C -0.1014(7) 0.5524(5) 0.4745(6) 0.056(2) Uani 1 1 d . . . . .
C16 C -0.0511(6) 0.3445(4) 0.4695(5) 0.043(2) Uani 1 1 d . . . . .
O1 O 0.5784(5) 0.3924(3) 0.4696(5) 0.074(2) Uani 1 1 d . . . . .
O3 O 0.5801(6) 0.6129(4) 0.5255(5) 0.095(3) Uani 1 1 d . . . . .
C12 C 0.1446(6) 0.3095(4) 0.5062(5) 0.044(2) Uani 1 1 d . . . . .
C17 C 0.0522(6) 0.3382(4) 0.5205(5) 0.048(2) Uani 1 1 d . . . . .
H17 H 0.058411 0.354473 0.566683 0.058 Uiso 1 1 calc R U . . .
C56 C -0.0426(8) 0.5671(5) 0.5447(6) 0.064(3) Uani 1 1 d . . . . .
C59 C -0.1170(8) 0.4439(5) 0.5140(6) 0.059(2) Uani 1 1 d . . . . .
O5 O 0.1899(8) 0.7369(4) 0.3860(5) 0.106(3) Uani 1 1 d . . . . .
C13 C 0.1369(7) 0.2829(4) 0.4364(5) 0.049(2) Uani 1 1 d . . . . .
O2 O 0.1916(6) 0.3067(5) 0.2775(4) 0.091(2) Uani 1 1 d D . . . .
C60 C -0.1374(8) 0.4909(5) 0.4607(6) 0.055(2) Uani 1 1 d . . . . .
H60 H -0.176944 0.480262 0.413884 0.066 Uiso 1 1 calc R U . . .
C58 C -0.0649(8) 0.4619(5) 0.5818(6) 0.062(2) Uani 1 1 d . . . . .
N3 N 0.1261(11) 0.4959(6) 0.3702(8) 0.115(4) Uani 1 1 d D U . . .
C7 C 0.4068(5) 0.2491(3) 0.6442(4) 0.079(4) Uani 1 1 d G . . . .
H7 H 0.443977 0.211395 0.658836 0.095 Uiso 1 1 calc R U . . .
C6 C 0.4509(4) 0.3049(3) 0.6771(3) 0.065(3) Uani 1 1 d DG . . . .
C11 C 0.3954(5) 0.3612(3) 0.6552(4) 0.069(3) Uani 1 1 d G . . . .
H11 H 0.424899 0.398595 0.677242 0.083 Uiso 1 1 calc R U . . .
C10 C 0.2956(5) 0.3618(2) 0.6003(4) 0.058(3) Uani 1 1 d G . . . .
H10 H 0.258436 0.399446 0.585663 0.069 Uiso 1 1 calc R U . . .
C75 C 0.2515(4) 0.3059(3) 0.5674(3) 0.051(2) Uani 1 1 d G . . . .
C8 C 0.3071(5) 0.2496(2) 0.5893(4) 0.063(3) Uani 1 1 d G . . . .
H8 H 0.277511 0.212246 0.567254 0.075 Uiso 1 1 calc R U . . .
C15 C -0.0625(7) 0.3152(4) 0.4032(5) 0.048(2) Uani 1 1 d . . . . .
C47 C 0.2989(9) 0.6763(4) 0.4788(7) 0.067(3) Uani 1 1 d . . . . .
C14 C 0.0323(7) 0.2883(4) 0.3874(5) 0.047(2) Uani 1 1 d . . . . .
H14 H 0.025500 0.272724 0.340858 0.057 Uiso 1 1 calc R U . . .
O6 O 0.2195(7) 0.5913(4) 0.6293(5) 0.098(3) Uani 1 1 d D . . . .
C52 C 0.1938(9) 0.7001(5) 0.4457(7) 0.070(3) Uani 1 1 d . . . . .
O11 O 1.046(3) 0.276(3) 0.834(3) 0.084(6) Uani 0.31(3) 1 d D U P A 1
O10 O 1.208(4) 0.259(2) 0.915(2) 0.084(6) Uani 0.31(3) 1 d D U P A 1
C68 C 1.157(4) 0.271(2) 0.847(2) 0.086(5) Uani 0.31(3) 1 d D U P A 1
C73A C 1.205(4) 0.237(3) 0.791(2) 0.104(9) Uani 0.31(3) 1 d D U P A 1
H73A H 1.177046 0.194307 0.786519 0.155 Uiso 0.31(3) 1 calc R U P A 1
H73B H 1.286368 0.236559 0.806240 0.155 Uiso 0.31(3) 1 calc R U P A 1
H73C H 1.180819 0.257602 0.745219 0.155 Uiso 0.31(3) 1 calc R U P A 1
C57 C -0.0280(8) 0.5239(5) 0.5999(6) 0.059(2) Uani 1 1 d . . . . .
H57 H 0.005178 0.535192 0.647558 0.071 Uiso 1 1 calc R U . . .
C76 C 0.2380(7) 0.2547(4) 0.4119(5) 0.050(2) Uani 1 1 d . . . . .
H76A H 0.282015 0.228673 0.450521 0.060 Uiso 1 1 calc R U . . .
H76B H 0.209303 0.228027 0.370168 0.060 Uiso 1 1 calc R U . . .
O4 O 0.3670(8) 0.5282(5) 0.2524(5) 0.107(3) Uani 1 1 d . . . . .
C63 C -0.1503(7) 0.3794(5) 0.4930(6) 0.059(3) Uani 1 1 d . . . . .
H63A H -0.217794 0.379518 0.453096 0.071 Uiso 1 1 calc R U . . .
H63B H -0.168593 0.357562 0.533451 0.071 Uiso 1 1 calc R U . . .
C29 C 0.3145(7) 0.3033(5) 0.3925(5) 0.053(2) Uani 1 1 d . . . . .
C40 C 0.5273(9) 0.5888(5) 0.4573(7) 0.075(3) Uani 1 1 d . . . . .
C30 C 0.4121(7) 0.3243(5) 0.4399(5) 0.059(2) Uani 1 1 d . . . . .
H30 H 0.432522 0.306133 0.485693 0.071 Uiso 1 1 calc R U . . .
C31 C 0.4828(8) 0.3714(5) 0.4236(7) 0.065(3) Uani 1 1 d . . . . .
C33 C 0.3572(9) 0.3765(6) 0.3054(7) 0.072(3) Uani 1 1 d . . . . .
H33 H 0.335423 0.394565 0.259595 0.086 Uiso 1 1 calc R U . . .
C55 C 0.0045(9) 0.6363(5) 0.5631(7) 0.071(3) Uani 1 1 d . . . . .
H55A H -0.055499 0.666086 0.542849 0.086 Uiso 1 1 calc R U . . .
H55B H 0.024772 0.641864 0.615298 0.086 Uiso 1 1 calc R U . . .
C34 C 0.2901(8) 0.3265(6) 0.3267(6) 0.072(3) Uani 1 1 d . . . . .
C37 C 0.5302(9) 0.4478(5) 0.3359(6) 0.073(3) Uani 1 1 d . . . . .
H37A H 0.518821 0.449720 0.283644 0.087 Uiso 1 1 calc R U . . .
H37B H 0.609895 0.438362 0.356932 0.087 Uiso 1 1 calc R U . . .
C49 C 0.2173(9) 0.6262(5) 0.5660(7) 0.073(3) Uani 1 1 d . . . . .
C32 C 0.4556(9) 0.3965(6) 0.3556(7) 0.072(3) Uani 1 1 d . . . . .
C38 C 0.4987(8) 0.5137(5) 0.3653(7) 0.067(3) Uani 1 1 d . . . . .
C39 C 0.5561(9) 0.5321(5) 0.4295(7) 0.076(3) Uani 1 1 d . . . . .
H39 H 0.615273 0.507740 0.456300 0.091 Uiso 1 1 calc R U . . .
C41 C 0.4401(10) 0.6258(5) 0.4166(8) 0.077(3) Uani 1 1 d . . . . .
C46 C 0.3997(10) 0.6862(5) 0.4448(8) 0.084(3) Uani 1 1 d . . . . .
H46A H 0.377961 0.715766 0.405126 0.100 Uiso 1 1 calc R U . . .
H46B H 0.462403 0.704425 0.480743 0.100 Uiso 1 1 calc R U . . .
C48 C 0.3084(9) 0.6393(5) 0.5413(7) 0.074(3) Uani 1 1 d . . . . .
H48 H 0.379368 0.623781 0.565518 0.089 Uiso 1 1 calc R U . . .
C3 C 0.566(4) 0.309(3) 0.728(4) 0.091(4) Uani 0.23(4) 1 d DG U P A 1
C2 C 0.580(4) 0.251(2) 0.760(4) 0.093(5) Uani 0.23(4) 1 d G U P A 1
H2 H 0.521796 0.221282 0.749563 0.112 Uiso 0.23(4) 1 calc R U P A 1
C1 C 0.682(5) 0.236(2) 0.810(3) 0.099(5) Uani 0.23(4) 1 d G U P A 1
H1 H 0.691811 0.196495 0.831627 0.119 Uiso 0.23(4) 1 calc R U P A 1
N1 N 0.770(4) 0.280(3) 0.826(3) 0.103(5) Uani 0.23(4) 1 d G U P A 1
C5 C 0.756(3) 0.338(3) 0.793(3) 0.099(4) Uani 0.23(4) 1 d G U P A 1
H5 H 0.814597 0.367449 0.803863 0.119 Uiso 0.23(4) 1 calc R U P A 1
C4 C 0.654(5) 0.353(2) 0.744(4) 0.097(5) Uani 0.23(4) 1 d G U P A 1
H4 H 0.644583 0.392238 0.721798 0.116 Uiso 0.23(4) 1 calc R U P A 1
C43 C 0.4172(10) 0.5489(6) 0.3198(8) 0.082(3) Uani 1 1 d . . . . .
C51 C 0.1019(9) 0.6872(4) 0.4735(6) 0.062(3) Uani 1 1 d . . . . .
H51 H 0.031678 0.704323 0.450546 0.075 Uiso 1 1 calc R U . . .
C19 C -0.1821(4) 0.3450(4) 0.2798(3) 0.078(3) Uani 1 1 d G . . . .
H19 H -0.119381 0.366117 0.271035 0.094 Uiso 1 1 calc R U . . .
C18 C -0.1739(4) 0.3151(3) 0.3458(3) 0.052(2) Uani 1 1 d G . . . .
C23 C -0.2676(4) 0.2836(3) 0.3588(3) 0.059(3) Uani 1 1 d G . . . .
H23 H -0.262084 0.263569 0.402992 0.070 Uiso 1 1 calc R U . . .
C22 C -0.3696(4) 0.2821(3) 0.3059(4) 0.071(3) Uani 1 1 d G . . . .
H22 H -0.432283 0.260977 0.314629 0.086 Uiso 1 1 calc R U . . .
C21 C -0.3778(4) 0.3120(4) 0.2399(3) 0.071(3) Uani 1 1 d DG . . . .
C20 C -0.2841(5) 0.3435(4) 0.2268(3) 0.091(4) Uani 1 1 d G . . . .
H20 H -0.289583 0.363525 0.182670 0.109 Uiso 1 1 calc R U . . .
O15 O 0.9002(18) 0.3469(19) 0.9623(10) 0.181(6) Uani 0.73(4) 1 d D U P A 1
O14 O 1.0644(15) 0.3504(18) 1.0498(11) 0.188(7) Uani 0.73(4) 1 d D U P A 1
C70 C 0.9540(19) 0.354(2) 1.0292(12) 0.184(7) Uani 0.73(4) 1 d D U P A 1
C71 C 0.884(2) 0.365(2) 1.0827(16) 0.215(10) Uani 0.73(4) 1 d D U P A 1
H71A H 0.839192 0.329469 1.088778 0.322 Uiso 0.73(4) 1 d R U P A 1
H71B H 0.932332 0.377029 1.128708 0.322 Uiso 0.73(4) 1 d R U P A 1
H71C H 0.835212 0.399449 1.062998 0.322 Uiso 0.73(4) 1 d R U P A 1
C53 C 0.0803(12) 0.7480(7) 0.3395(8) 0.109(5) Uani 1 1 d . . . . .
H53A H 0.088763 0.766508 0.295084 0.164 Uiso 1 1 calc R U . . .
H53B H 0.038309 0.776044 0.362913 0.164 Uiso 1 1 calc R U . . .
H53C H 0.039844 0.709046 0.329210 0.164 Uiso 1 1 calc R U . . .
C45B C -0.008(12) 0.420(6) 0.712629 0.096(14) Uani 0.35(17) 1 d D U P B 2
H45A H 0.062617 0.442712 0.724631 0.144 Uiso 0.35(17) 1 calc R U P B 2
H45B H 0.003333 0.378518 0.732211 0.144 Uiso 0.35(17) 1 calc R U P B 2
H45C H -0.063385 0.441495 0.732783 0.144 Uiso 0.35(17) 1 calc R U P B 2
C24 C -0.4923(17) 0.3021(15) 0.1825(11) 0.086(4) Uani 0.39(3) 1 d DG U P C 1
C28 C -0.567(2) 0.2530(14) 0.1834(15) 0.091(5) Uani 0.39(3) 1 d G U P C 1
H28 H -0.550837 0.223350 0.220398 0.110 Uiso 0.39(3) 1 calc R U P C 1
C27 C -0.6675(19) 0.2481(13) 0.1292(17) 0.093(5) Uani 0.39(3) 1 d G U P C 1
H27 H -0.717758 0.215223 0.129819 0.112 Uiso 0.39(3) 1 calc R U P C 1
N2 N -0.6923(17) 0.2924(16) 0.0739(11) 0.097(5) Uani 0.39(3) 1 d G U P C 1
C26 C -0.617(2) 0.3415(18) 0.0729(12) 0.093(5) Uani 0.39(3) 1 d G U P C 1
H26 H -0.633697 0.371144 0.035978 0.112 Uiso 0.39(3) 1 calc R U P C 1
C25 C -0.5171(19) 0.3464(17) 0.1272(14) 0.092(4) Uani 0.39(3) 1 d G U P C 1
H25 H -0.466775 0.379272 0.126556 0.111 Uiso 0.39(3) 1 calc R U P C 1
C64 C 0.0960(17) 0.5604(8) 0.3538(13) 0.161(6) Uani 1 1 d . U . . .
H64A H 0.042901 0.573702 0.381032 0.242 Uiso 1 1 calc R U . . .
H64B H 0.061622 0.564556 0.302928 0.242 Uiso 1 1 calc R U . . .
H64C H 0.163326 0.585894 0.366458 0.242 Uiso 1 1 calc R U . . .
C62 C -0.1917(11) 0.5869(6) 0.3532(7) 0.097(4) Uani 1 1 d . . . . .
H62A H -0.201777 0.624450 0.324369 0.145 Uiso 1 1 calc R U . . .
H62B H -0.264799 0.571394 0.356470 0.145 Uiso 1 1 calc R U . . .
H62C H -0.153909 0.555804 0.330924 0.145 Uiso 1 1 calc R U . . .
C42 C 0.3853(10) 0.6077(6) 0.3490(8) 0.082(3) Uani 1 1 d . . . . .
H42 H 0.327599 0.632475 0.321334 0.099 Uiso 1 1 calc R U . . .
C36 C 0.5985(10) 0.3770(6) 0.5420(7) 0.087(4) Uani 1 1 d . . . . .
H36A H 0.611087 0.332629 0.547822 0.130 Uiso 1 1 calc R U . . .
H36B H 0.533713 0.388603 0.560021 0.130 Uiso 1 1 calc R U . . .
H36C H 0.664744 0.399028 0.568677 0.130 Uiso 1 1 calc R U . . .
C66 C 0.6638(13) 0.5780(7) 0.5757(9) 0.120(5) Uani 1 1 d . . . . .
H66A H 0.689851 0.543784 0.551072 0.180 Uiso 1 1 calc R U . . .
H66B H 0.631132 0.561814 0.613288 0.180 Uiso 1 1 calc R U . . .
H66C H 0.727054 0.604757 0.596751 0.180 Uiso 1 1 calc R U . . .
C65 C 0.207(2) 0.4809(11) 0.4375(13) 0.180(8) Uani 1 1 d . U . . .
H65A H 0.281333 0.495709 0.435641 0.271 Uiso 1 1 calc R U . . .
H65B H 0.209444 0.436333 0.444551 0.271 Uiso 1 1 calc R U . . .
H65C H 0.184151 0.500839 0.477012 0.271 Uiso 1 1 calc R U . . .
C35B C 0.192(9) 0.278(6) 0.207(4) 0.113(14) Uani 0.15(3) 1 d D U P D 2
H35A H 0.268690 0.270609 0.204851 0.169 Uiso 0.15(3) 1 calc R U P D 2
H35B H 0.155791 0.306480 0.169224 0.169 Uiso 0.15(3) 1 calc R U P D 2
H35C H 0.150204 0.239590 0.202410 0.169 Uiso 0.15(3) 1 calc R U P D 2
C50 C 0.1081(8) 0.6504(4) 0.5336(6) 0.053(2) Uani 1 1 d . . . . .
C44 C 0.2805(18) 0.5671(9) 0.2093(10) 0.167(9) Uani 1 1 d . . . . .
H44A H 0.254152 0.549008 0.162028 0.250 Uiso 1 1 calc R U . . .
H44B H 0.311263 0.608072 0.205030 0.250 Uiso 1 1 calc R U . . .
H44C H 0.217959 0.570520 0.232068 0.250 Uiso 1 1 calc R U . . .
C54B C 0.315(4) 0.545(3) 0.660(3) 0.151(15) Uani 0.56(8) 1 d D U P E 2
H54A H 0.321717 0.515736 0.623038 0.227 Uiso 0.56(8) 1 calc R U P E 2
H54B H 0.298430 0.523315 0.700191 0.227 Uiso 0.56(8) 1 calc R U P E 2
H54C H 0.385616 0.567726 0.675839 0.227 Uiso 0.56(8) 1 calc R U P E 2
O12 O 1.158(2) 0.3950(11) 0.9530(17) 0.138(6) Uani 0.60(4) 1 d D U P A 1
O13 O 0.981(2) 0.3964(15) 0.880(2) 0.133(6) Uani 0.60(4) 1 d D U P A 1
C67 C 1.081(2) 0.4235(14) 0.906(2) 0.145(6) Uani 0.60(4) 1 d D U P A 1
C72 C 1.109(3) 0.4833(15) 0.873(2) 0.175(10) Uani 0.60(4) 1 d D U P A 1
H72A H 1.186103 0.495078 0.895595 0.263 Uiso 0.60(4) 1 calc R U P A 1
H72B H 1.058046 0.515748 0.880880 0.263 Uiso 0.60(4) 1 calc R U P A 1
H72C H 1.100728 0.477506 0.822140 0.263 Uiso 0.60(4) 1 calc R U P A 1
O17 O 0.9484(7) 0.2349(7) 0.9220(5) 0.149(4) Uani 1 1 d D U . . .
O16 O 1.1200(7) 0.2334(6) 1.0060(5) 0.111(3) Uani 1 1 d D U . . .
C69 C 1.0285(13) 0.2054(8) 0.9680(9) 0.166(5) Uani 1 1 d D U . . .
C74 C 1.0081(19) 0.1360(9) 0.9787(14) 0.217(9) Uani 1 1 d D U . . .
H74A H 1.033754 0.111951 0.943016 0.325 Uiso 1 1 calc R U . . .
H74B H 0.928136 0.128792 0.973653 0.325 Uiso 1 1 calc R U . . .
H74C H 1.049588 0.123427 1.026300 0.325 Uiso 1 1 calc R U . . .
C9 C 0.0730(18) 0.4508(8) 0.3242(11) 0.166(6) Uani 1 1 d D U . . .
H9 H 0.091033 0.408653 0.333287 0.199 Uiso 1 1 calc R U . . .
O9 O -0.0022(17) 0.4674(10) 0.2684(10) 0.234(8) Uani 1 1 d D U . . .
C24A C -0.4825(10) 0.3124(9) 0.1751(7) 0.084(4) Uani 0.61(3) 1 d DG U P C 2
C28A C -0.5412(13) 0.2573(8) 0.1515(11) 0.094(4) Uani 0.61(3) 1 d G U P C 2
H28A H -0.513983 0.219161 0.172632 0.112 Uiso 0.61(3) 1 calc R U P C 2
C27A C -0.6405(13) 0.2590(8) 0.0963(11) 0.095(4) Uani 0.61(3) 1 d G U P C 2
H27A H -0.679721 0.222158 0.080551 0.114 Uiso 0.61(3) 1 calc R U P C 2
N2A N -0.6811(10) 0.3160(10) 0.0648(7) 0.091(4) Uani 0.61(3) 1 d G U P C 2
C26A C -0.6224(12) 0.3711(9) 0.0883(10) 0.098(4) Uani 0.61(3) 1 d G U P C 2
H26A H -0.649546 0.409197 0.067217 0.118 Uiso 0.61(3) 1 calc R U P C 2
C25A C -0.5231(12) 0.3693(9) 0.1435(10) 0.088(4) Uani 0.61(3) 1 d G U P C 2
H25A H -0.483808 0.406201 0.159298 0.106 Uiso 0.61(3) 1 calc R U P C 2
C2A C 0.6138(14) 0.2521(6) 0.7702(10) 0.092(4) Uani 0.77(4) 1 d G U P A 2
H2A H 0.570260 0.215987 0.768766 0.110 Uiso 0.77(4) 1 calc R U P A 2
C1A C 0.7242(15) 0.2543(8) 0.8138(7) 0.102(4) Uani 0.77(4) 1 d G U P A 2
H1A H 0.754440 0.219660 0.841527 0.122 Uiso 0.77(4) 1 calc R U P A 2
N1A N 0.7892(8) 0.3084(11) 0.8160(8) 0.098(4) Uani 0.77(4) 1 d G U P A 2
C5A C 0.7440(11) 0.3602(8) 0.7746(10) 0.106(4) Uani 0.77(4) 1 d G U P A 2
H5A H 0.787526 0.396370 0.776071 0.127 Uiso 0.77(4) 1 calc R U P A 2
C4A C 0.6336(13) 0.3580(6) 0.7310(11) 0.101(4) Uani 0.77(4) 1 d G U P A 2
H4A H 0.603347 0.392699 0.703310 0.121 Uiso 0.77(4) 1 calc R U P A 2
C3A C 0.5685(9) 0.3040(7) 0.7288(11) 0.084(3) Uani 0.77(4) 1 d DG U P A 2
C45A C 0.012(7) 0.436(4) 0.706(2) 0.110(13) Uani 0.65(17) 1 d D U P B 1
H45D H 0.091444 0.438461 0.707975 0.165 Uiso 0.65(17) 1 calc R U P B 1
H45E H -0.000260 0.405307 0.740949 0.165 Uiso 0.65(17) 1 calc R U P B 1
H45F H -0.015864 0.475811 0.717241 0.165 Uiso 0.65(17) 1 calc R U P B 1
C54A C 0.346(3) 0.578(4) 0.659(5) 0.163(17) Uani 0.44(8) 1 d D U P E 1
H54D H 0.386848 0.588584 0.622791 0.244 Uiso 0.44(8) 1 d R U P E 1
H54E H 0.356408 0.534084 0.670171 0.244 Uiso 0.44(8) 1 d R U P E 1
H54F H 0.375548 0.602224 0.701761 0.244 Uiso 0.44(8) 1 d R U P E 1
C35A C 0.1585(16) 0.3388(12) 0.2077(8) 0.125(7) Uani 0.85(3) 1 d D U P D 1
H35D H 0.144478 0.382281 0.215418 0.187 Uiso 0.85(3) 1 calc R U P D 1
H35E H 0.090430 0.319961 0.178762 0.187 Uiso 0.85(3) 1 calc R U P D 1
H35F H 0.218790 0.335256 0.183076 0.187 Uiso 0.85(3) 1 calc R U P D 1
O15A O 0.889(5) 0.331(5) 0.984(3) 0.184(7) Uani 0.27(4) 1 d D U P A 2
O14A O 1.067(4) 0.311(5) 1.049(3) 0.180(7) Uani 0.27(4) 1 d D U P A 2
C70A C 0.960(4) 0.323(4) 1.044(3) 0.186(7) Uani 0.27(4) 1 d D U P A 2
C71A C 0.920(6) 0.324(6) 1.113(3) 0.196(10) Uani 0.27(4) 1 d D U P A 2
H71D H 0.867574 0.289771 1.112009 0.294 Uiso 0.27(4) 1 d R U P A 2
H71E H 0.979644 0.321351 1.156959 0.294 Uiso 0.27(4) 1 d R U P A 2
H71F H 0.879844 0.362971 1.112729 0.294 Uiso 0.27(4) 1 d R U P A 2
O13A O 0.991(4) 0.407(2) 0.894(3) 0.140(6) Uani 0.40(4) 1 d D U P A 2
O12A O 1.146(4) 0.3989(18) 0.986(2) 0.145(7) Uani 0.40(4) 1 d D U P A 2
C67A C 1.083(4) 0.432(2) 0.937(3) 0.146(6) Uani 0.40(4) 1 d D U P A 2
C72A C 1.121(5) 0.497(2) 0.922(3) 0.170(10) Uani 0.40(4) 1 d D U P A 2
H72D H 1.192799 0.493780 0.908845 0.256 Uiso 0.40(4) 1 calc R U P A 2
H72E H 1.128676 0.522490 0.963760 0.256 Uiso 0.40(4) 1 calc R U P A 2
H72F H 1.065089 0.514584 0.881991 0.256 Uiso 0.40(4) 1 calc R U P A 2
O11A O 1.0464(15) 0.2945(12) 0.8237(12) 0.086(5) Uani 0.69(3) 1 d D U P A 2
O10A O 1.2128(15) 0.2903(11) 0.9056(8) 0.087(5) Uani 0.69(3) 1 d D U P A 2
C68A C 1.1538(17) 0.2904(12) 0.8400(11) 0.084(5) Uani 0.69(3) 1 d D U P A 2
C73B C 1.2174(19) 0.2829(17) 0.7803(11) 0.119(7) Uani 0.69(3) 1 d D U P A 2
H73D H 1.163447 0.279211 0.734247 0.178 Uiso 0.69(3) 1 calc R U P A 2
H73E H 1.264052 0.245961 0.789216 0.178 Uiso 0.69(3) 1 calc R U P A 2
H73F H 1.264861 0.318990 0.779812 0.178 Uiso 0.69(3) 1 calc R U P A 2
Cu2A Cu 1.151(2) 0.318450 0.9910(13) 0.119(4) Uani 0.47(4) 1 d . U P A 2

loop_
_atom_site_aniso_label
_atom_site_aniso_U_11
_atom_site_aniso_U_22
_atom_site_aniso_U_33
_atom_site_aniso_U_23
_atom_site_aniso_U_13
_atom_site_aniso_U_12
Cu1 0.0478(9) 0.253(3) 0.0721(11) -0.0119(15) -0.0187(8) 0.0334(13)
Cu2B 0.055(4) 0.313(9) 0.073(4) -0.038(8) -0.019(3) 0.043(9)
O8 0.063(5) 0.073(5) 0.081(5) 0.009(4) 0.011(4) -0.011(4)
O7 0.064(5) 0.057(4) 0.089(5) 0.000(4) 0.004(4) 0.000(3)
C61 0.029(5) 0.057(5) 0.081(6) 0.004(5) 0.009(5) 0.015(4)
C16 0.021(4) 0.037(5) 0.063(5) 0.000(4) -0.003(4) 0.001(3)
O1 0.027(3) 0.079(5) 0.109(6) 0.012(4) 0.003(4) -0.002(3)
O3 0.058(5) 0.102(6) 0.114(6) -0.026(5) -0.001(4) 0.003(4)
C12 0.022(4) 0.042(5) 0.060(5) -0.002(4) -0.006(3) -0.005(4)
C17 0.019(4) 0.075(6) 0.047(5) 0.003(4) 0.000(3) 0.008(4)
C56 0.041(6) 0.051(5) 0.095(7) -0.004(5) 0.009(5) 0.006(4)
C59 0.024(5) 0.056(5) 0.087(6) -0.003(4) -0.004(5) 0.011(4)
O5 0.083(6) 0.099(6) 0.122(7) 0.040(5) -0.003(5) -0.002(5)
C13 0.027(4) 0.039(5) 0.075(6) -0.004(4) 0.004(4) 0.000(4)
O2 0.050(4) 0.146(7) 0.076(5) -0.024(5) 0.012(4) -0.029(5)
C60 0.041(5) 0.057(5) 0.065(6) -0.011(4) 0.008(5) 0.005(4)
C58 0.043(6) 0.059(5) 0.081(6) 0.010(5) 0.010(5) 0.005(5)
N3 0.112(9) 0.085(7) 0.165(10) -0.044(7) 0.068(7) -0.035(6)
C7 0.020(5) 0.082(7) 0.120(9) -0.020(6) -0.014(5) 0.016(5)
C6 0.024(4) 0.086(6) 0.078(7) -0.021(5) -0.003(4) 0.004(4)
C11 0.034(5) 0.081(7) 0.082(7) -0.032(6) -0.008(5) 0.006(5)
C10 0.032(5) 0.060(6) 0.069(7) -0.010(5) -0.009(4) -0.003(4)
C75 0.026(4) 0.054(5) 0.066(6) -0.017(5) -0.005(4) -0.004(4)
C8 0.034(5) 0.062(6) 0.079(7) -0.005(5) -0.012(5) 0.006(4)
C15 0.036(4) 0.043(5) 0.058(5) 0.010(4) 0.000(4) 0.002(4)
C47 0.053(5) 0.032(5) 0.111(8) -0.010(5) 0.010(5) 0.001(4)
C14 0.028(4) 0.043(5) 0.066(6) -0.001(4) 0.004(4) -0.010(4)
O6 0.065(5) 0.105(6) 0.109(6) 0.028(5) -0.007(5) 0.009(4)
C52 0.050(5) 0.054(6) 0.099(8) 0.014(5) 0.007(5) -0.023(5)
O11 0.062(7) 0.099(14) 0.085(9) 0.000(10) 0.006(7) 0.002(9)
O10 0.067(8) 0.104(14) 0.074(8) -0.012(10) 0.002(7) 0.006(11)
C68 0.067(6) 0.106(13) 0.080(8) -0.006(9) 0.008(7) 0.007(9)
C73A 0.087(15) 0.125(19) 0.098(14) -0.018(16) 0.020(13) -0.001(16)
C57 0.031(5) 0.064(5) 0.080(7) -0.005(5) 0.007(5) 0.012(4)
C76 0.026(4) 0.047(5) 0.071(6) -0.003(4) -0.002(4) 0.000(4)
O4 0.100(7) 0.115(7) 0.094(6) 0.009(5) 0.000(5) 0.020(5)
C63 0.018(4) 0.069(6) 0.087(7) -0.004(5) 0.008(5) -0.001(4)
C29 0.037(5) 0.058(6) 0.067(6) -0.018(5) 0.015(4) -0.003(4)
C40 0.054(6) 0.072(7) 0.098(8) -0.004(6) 0.017(5) -0.015(5)
C30 0.028(4) 0.082(7) 0.065(6) -0.019(5) 0.007(4) 0.001(4)
C31 0.031(5) 0.081(7) 0.081(6) -0.005(5) 0.011(5) 0.010(4)
C33 0.041(5) 0.105(8) 0.076(7) 0.006(6) 0.025(5) 0.003(5)
C55 0.059(6) 0.053(6) 0.097(8) 0.000(5) 0.008(6) -0.001(5)
C34 0.035(5) 0.112(9) 0.066(6) -0.027(5) 0.009(4) -0.014(5)
C37 0.045(6) 0.095(7) 0.082(8) -0.008(6) 0.020(6) -0.007(5)
C49 0.046(5) 0.060(6) 0.098(8) 0.004(5) -0.009(5) -0.001(5)
C32 0.040(5) 0.084(7) 0.094(7) -0.005(6) 0.022(5) 0.012(5)
C38 0.037(6) 0.063(6) 0.105(8) 0.002(5) 0.028(5) -0.011(4)
C39 0.045(6) 0.059(6) 0.123(9) -0.003(6) 0.017(6) -0.011(5)
C41 0.069(7) 0.057(6) 0.108(8) 0.013(6) 0.026(6) -0.001(5)
C46 0.071(7) 0.059(6) 0.122(10) 0.002(6) 0.024(7) -0.005(5)
C48 0.041(5) 0.051(6) 0.122(9) -0.003(6) 0.002(6) 0.001(5)
C3 0.041(7) 0.110(8) 0.098(8) -0.021(7) -0.032(7) -0.003(6)
C2 0.042(8) 0.110(8) 0.101(8) -0.020(7) -0.033(7) -0.004(7)
C1 0.044(9) 0.115(9) 0.111(9) -0.017(9) -0.035(8) -0.003(8)
N1 0.051(7) 0.120(9) 0.113(8) -0.012(8) -0.031(7) -0.007(7)
C5 0.046(7) 0.116(8) 0.110(8) -0.012(7) -0.031(7) -0.007(7)
C4 0.044(7) 0.115(8) 0.104(8) -0.019(8) -0.034(7) -0.009(7)
C43 0.052(7) 0.085(7) 0.109(8) 0.003(6) 0.017(6) -0.013(5)
C51 0.046(5) 0.038(5) 0.095(7) -0.012(5) 0.001(5) 0.005(4)
C19 0.043(6) 0.127(10) 0.060(6) 0.016(6) 0.002(5) 0.008(6)
C18 0.029(4) 0.052(5) 0.067(5) -0.003(5) -0.003(4) -0.007(4)
C23 0.030(4) 0.049(5) 0.083(7) 0.017(5) -0.014(4) 0.001(4)
C22 0.025(5) 0.085(7) 0.086(7) 0.010(5) -0.021(5) -0.003(5)
C21 0.032(5) 0.105(8) 0.069(6) -0.008(6) -0.003(4) 0.015(5)
C20 0.052(6) 0.161(12) 0.056(6) 0.012(7) 0.003(5) 0.003(6)
O15 0.095(8) 0.333(17) 0.087(8) -0.031(10) -0.033(7) 0.062(10)
O14 0.116(8) 0.328(18) 0.086(7) -0.028(11) -0.045(6) 0.082(12)
C70 0.106(8) 0.329(17) 0.093(8) -0.013(11) -0.025(7) 0.074(11)
C71 0.152(15) 0.35(2) 0.125(14) -0.029(17) -0.008(12) 0.069(17)
C53 0.087(9) 0.107(10) 0.121(11) 0.039(9) 0.002(8) -0.021(8)
C45B 0.15(3) 0.05(3) 0.077(11) -0.002(15) 0.015(17) -0.04(2)
C24 0.037(6) 0.146(10) 0.063(7) -0.001(7) -0.009(6) 0.025(7)
C28 0.047(7) 0.148(10) 0.066(8) 0.002(8) -0.013(7) 0.018(7)
C27 0.049(7) 0.147(10) 0.070(8) 0.008(8) -0.011(7) 0.020(7)
N2 0.053(7) 0.155(11) 0.070(7) 0.009(8) -0.011(6) 0.019(7)
C26 0.052(7) 0.146(10) 0.069(7) 0.010(8) -0.011(6) 0.025(7)
C25 0.049(6) 0.150(10) 0.066(7) 0.005(7) -0.008(6) 0.024(7)
C64 0.144(13) 0.099(9) 0.272(18) -0.055(11) 0.110(13) -0.034(9)
C62 0.078(8) 0.097(9) 0.098(8) 0.038(7) -0.012(7) -0.006(7)
C42 0.054(7) 0.080(7) 0.110(8) 0.023(6) 0.013(6) 0.013(6)
C36 0.053(7) 0.104(9) 0.099(8) 0.001(7) 0.011(6) -0.034(6)
C66 0.102(11) 0.104(11) 0.143(13) 0.016(9) 0.008(9) 0.032(8)
C65 0.182(18) 0.187(17) 0.176(16) -0.034(14) 0.053(12) 0.001(14)
C35B 0.10(2) 0.16(2) 0.069(15) -0.019(17) 0.011(17) -0.03(2)
C50 0.048(5) 0.042(5) 0.066(6) -0.012(4) 0.005(4) -0.006(4)
C44 0.156(17) 0.164(17) 0.139(14) -0.011(12) -0.045(13) 0.052(13)
C54B 0.09(2) 0.12(3) 0.20(2) 0.07(3) -0.04(2) 0.02(2)
O12 0.115(9) 0.124(9) 0.130(15) -0.058(10) -0.060(11) 0.043(7)
O13 0.108(8) 0.124(10) 0.123(15) -0.059(9) -0.059(9) 0.037(7)
C67 0.121(8) 0.135(9) 0.135(15) -0.056(10) -0.056(11) 0.034(7)
C72 0.162(16) 0.160(15) 0.16(2) -0.043(15) -0.042(17) 0.002(13)
O17 0.077(6) 0.306(11) 0.052(5) 0.048(7) -0.007(4) -0.063(7)
O16 0.059(5) 0.197(9) 0.065(6) 0.037(6) -0.010(4) 0.048(6)
C69 0.110(9) 0.268(11) 0.102(8) 0.046(9) -0.010(7) -0.020(9)
C74 0.133(15) 0.277(17) 0.214(19) 0.056(17) -0.008(16) -0.015(15)
C9 0.176(13) 0.110(10) 0.201(14) -0.041(10) 0.023(11) -0.051(10)
O9 0.211(17) 0.238(16) 0.238(17) -0.005(14) 0.023(12) -0.024(13)
C24A 0.032(6) 0.147(9) 0.063(6) -0.004(7) -0.009(5) 0.027(6)
C28A 0.049(6) 0.148(9) 0.070(7) 0.003(7) -0.014(6) 0.022(6)
C27A 0.049(7) 0.147(10) 0.075(7) 0.007(7) -0.012(6) 0.019(7)
N2A 0.048(6) 0.146(10) 0.068(6) 0.010(7) -0.008(5) 0.018(7)
C26A 0.055(6) 0.154(10) 0.071(7) 0.006(7) -0.012(6) 0.020(7)
C25A 0.045(6) 0.147(10) 0.063(7) 0.005(7) -0.007(6) 0.032(7)
C2A 0.039(6) 0.106(7) 0.100(7) -0.018(6) -0.040(6) 0.000(6)
C1A 0.044(6) 0.120(8) 0.114(7) -0.014(7) -0.034(6) -0.001(6)
N1A 0.051(6) 0.114(9) 0.105(7) -0.008(7) -0.027(6) -0.006(6)
C5A 0.050(6) 0.124(8) 0.116(8) -0.009(7) -0.033(6) -0.012(6)
C4A 0.051(6) 0.116(7) 0.109(8) -0.017(6) -0.035(6) -0.011(6)
C3A 0.037(5) 0.104(7) 0.087(6) -0.024(6) -0.030(5) 0.002(5)
C45A 0.17(3) 0.08(3) 0.069(10) 0.005(13) 0.009(13) -0.01(2)
C54A 0.081(16) 0.15(4) 0.22(3) 0.09(4) -0.04(2) 0.01(2)
C35A 0.099(12) 0.208(18) 0.062(8) -0.018(9) 0.008(8) -0.034(12)
O15A 0.100(10) 0.335(18) 0.090(10) -0.018(12) -0.028(9) 0.060(12)
O14A 0.108(9) 0.321(18) 0.085(9) -0.021(12) -0.031(8) 0.080(13)
C70A 0.107(8) 0.332(18) 0.093(9) -0.020(11) -0.029(8) 0.071(11)
C71A 0.127(18) 0.33(2) 0.102(15) -0.019(19) -0.019(14) 0.07(2)
O13A 0.110(9) 0.133(11) 0.130(16) -0.057(10) -0.062(10) 0.036(8)
O12A 0.115(10) 0.134(10) 0.136(17) -0.059(11) -0.066(12) 0.041(8)
C67A 0.121(9) 0.135(10) 0.134(15) -0.057(10) -0.061(11) 0.032(8)
C72A 0.154(17) 0.158(15) 0.15(2) -0.041(16) -0.052(19) 0.010(14)
O11A 0.057(5) 0.100(13) 0.093(8) -0.004(8) 0.001(5) 0.006(7)
O10A 0.068(6) 0.114(12) 0.067(6) -0.004(8) -0.007(5) 0.017(9)
C68A 0.066(5) 0.102(12) 0.078(7) -0.007(8) 0.006(5) 0.006(8)
C73B 0.106(12) 0.147(18) 0.107(11) 0.000(13) 0.034(9) -0.007(13)
Cu2A 0.049(4) 0.226(7) 0.066(6) 0.003(7) -0.015(4) 0.032(5)

loop_
_atom_type_symbol
_atom_type_description
_atom_type_scat_dispersion_real
_atom_type_scat_dispersion_imag
_atom_type_scat_source
C C 0.0033 0.0016 'International Tables Vol C Tables 4.2.6.8 and 6.1.1.4'
H H 0.0000 0.0000 'International Tables Vol C Tables 4.2.6.8 and 6.1.1.4'
Cu Cu 0.3201 1.2651 'International Tables Vol C Tables 4.2.6.8 and 6.1.1.4'
N N 0.0061 0.0033 'International Tables Vol C Tables 4.2.6.8 and 6.1.1.4'
O O 0.0106 0.0060 'International Tables Vol C Tables 4.2.6.8 and 6.1.1.4'

loop_
_geom_angle_atom_site_label_1
_geom_angle_atom_site_label_2
_geom_angle_atom_site_label_3
_geom_angle
_geom_angle_site_symmetry_1
_geom_angle_site_symmetry_3
_geom_angle_publ_flag
O11 Cu1 Cu2B 78.9(16) . . ?
O11 Cu1 N1 100(2) . . ?
N1 Cu1 Cu2B 157.0(18) . . ?
O15 Cu1 Cu2B 88.7(9) . . ?
O15 Cu1 O11 167.4(16) . . ?
O15 Cu1 N1 92.2(17) . . ?
O15 Cu1 O13 77.1(18) . . ?
O13 Cu1 Cu2B 91.2(11) . . ?
O13 Cu1 O11 100(2) . . ?
O13 Cu1 N1 111.4(18) . . ?
O17 Cu1 Cu2B 79.1(7) . . ?
O17 Cu1 O11 84.6(17) . . ?
O17 Cu1 N1 77.9(17) . . ?
O17 Cu1 O15 95.8(14) . . ?
O17 Cu1 O13 168.2(11) . . ?
O17 Cu1 N1A 94.5(7) . . ?
O17 Cu1 O15A 82(3) . . ?
O17 Cu1 O13A 160.8(15) . . ?
O17 Cu1 O11A 97.5(8) . . ?
O17 Cu1 Cu2A 86.2(3) . . ?
N1A Cu1 Cu2A 176.1(7) . . ?
O15A Cu1 N1A 94.5(14) . . ?
O15A Cu1 Cu2A 81.8(15) . . ?
O13A Cu1 N1A 100.6(13) . . ?
O13A Cu1 O15A 85(4) . . ?
O13A Cu1 Cu2A 77.9(11) . . ?
O11A Cu1 N1A 97.3(8) . . ?
O11A Cu1 O15A 168.3(16) . . ?
O11A Cu1 O13A 92(2) . . ?
O11A Cu1 Cu2A 86.4(8) . . ?
O10 Cu2B Cu1 87.7(16) . . ?
O10 Cu2B O14 168(2) . . ?
O10 Cu2B N2 98(10) . 1_756 ?
O10 Cu2B O12 101(2) . . ?
O14 Cu2B Cu1 80.1(11) . . ?
O14 Cu2B N2 94(10) . 1_756 ?
O14 Cu2B O12 75.0(18) . . ?
N2 Cu2B Cu1 173(10) 1_756 . ?
O12 Cu2B Cu1 78.1(12) . . ?
O12 Cu2B N2 104(9) . 1_756 ?
O16 Cu2B Cu1 88.9(11) . . ?
O16 Cu2B O10 84(2) . . ?
O16 Cu2B O14 97.0(18) . . ?
O16 Cu2B N2 89(8) . 1_756 ?
O16 Cu2B O12 166(2) . . ?
C58 O8 C45B 132(5) . . ?
C58 O8 C45A 117(4) . . ?
C61 O7 C62 117.4(8) . . ?
O7 C61 C56 116.9(9) . . ?
O7 C61 C60 125.6(9) . . ?
C60 C61 C56 117.5(10) . . ?
C17 C16 C63 117.9(8) . . ?
C15 C16 C17 117.8(8) . . ?
C15 C16 C63 124.1(7) . . ?
C31 O1 C36 119.0(9) . . ?
C40 O3 C66 121.4(10) . . ?
C17 C12 C13 119.7(7) . . ?
C17 C12 C75 117.2(7) . . ?
C13 C12 C75 123.1(7) . . ?
C16 C17 H17 118.4 . . ?
C12 C17 C16 123.1(8) . . ?
C12 C17 H17 118.4 . . ?
C61 C56 C55 119.7(10) . . ?
C57 C56 C61 121.5(9) . . ?
C57 C56 C55 118.7(10) . . ?
C60 C59 C63 119.0(10) . . ?
C58 C59 C60 116.7(9) . . ?
C58 C59 C63 124.3(10) . . ?
C52 O5 C53 116.7(10) . . ?
C12 C13 C76 124.2(7) . . ?
C14 C13 C12 116.0(8) . . ?
C14 C13 C76 119.6(9) . . ?
C34 O2 C35B 123(4) . . ?
C34 O2 C35A 118.1(11) . . ?
C61 C60 C59 123.0(10) . . ?
C61 C60 H60 118.5 . . ?
C59 C60 H60 118.5 . . ?
O8 C58 C57 119.5(10) . . ?
C59 C58 O8 117.4(9) . . ?
C59 C58 C57 123.1(10) . . ?
C64 N3 C65 119.0(15) . . ?
C9 N3 C64 119.0(15) . . ?
C9 N3 C65 121.9(16) . . ?
C6 C7 H7 120.0 . . ?
C6 C7 C8 120.0 . . ?
C8 C7 H7 120.0 . . ?
C7 C6 C3 123(2) . . ?
C7 C6 C3A 118.5(7) . . ?
C11 C6 C7 120.0 . . ?
C11 C6 C3 117(2) . . ?
C11 C6 C3A 120.9(7) . . ?
C6 C11 H11 120.0 . . ?
C6 C11 C10 120.0 . . ?
C10 C11 H11 120.0 . . ?
C11 C10 H10 120.0 . . ?
C11 C10 C75 120.0 . . ?
C75 C10 H10 120.0 . . ?
C10 C75 C12 117.8(5) . . ?
C8 C75 C12 122.2(5) . . ?
C8 C75 C10 120.0 . . ?
C7 C8 H8 120.0 . . ?
C75 C8 C7 120.0 . . ?
C75 C8 H8 120.0 . . ?
C16 C15 C18 122.2(7) . . ?
C14 C15 C16 118.8(7) . . ?
C14 C15 C18 118.9(8) . . ?
C52 C47 C46 120.1(11) . . ?
C52 C47 C48 118.1(11) . . ?
C48 C47 C46 121.6(10) . . ?
C13 C14 H14 117.9 . . ?
C15 C14 C13 124.1(9) . . ?
C15 C14 H14 117.9 . . ?
C49 O6 C54B 122(3) . . ?
C49 O6 C54A 103(3) . . ?
C47 C52 O5 115.6(10) . . ?
C51 C52 O5 124.5(10) . . ?
C51 C52 C47 119.8(11) . . ?
C68 O11 Cu1 129(3) . . ?
C68 O10 Cu2B 118(3) . . ?
O11 C68 O10 115(2) . . ?
O11 C68 C73A 117(2) . . ?
O10 C68 C73A 116(2) . . ?
C68 C73A H73A 109.5 . . ?
C68 C73A H73B 109.5 . . ?
C68 C73A H73C 109.5 . . ?
H73A C73A H73B 109.5 . . ?
H73A C73A H73C 109.5 . . ?
H73B C73A H73C 109.5 . . ?
C56 C57 C58 117.9(10) . . ?
C56 C57 H57 121.1 . . ?
C58 C57 H57 121.1 . . ?
C13 C76 H76A 109.0 . . ?
C13 C76 H76B 109.0 . . ?
H76A C76 H76B 107.8 . . ?
C29 C76 C13 113.0(7) . . ?
C29 C76 H76A 109.0 . . ?
C29 C76 H76B 109.0 . . ?
C43 O4 C44 116.7(12) . . ?
C16 C63 H63A 109.6 . . ?
C16 C63 H63B 109.6 . . ?
C59 C63 C16 110.3(7) . . ?
C59 C63 H63A 109.6 . . ?
C59 C63 H63B 109.6 . . ?
H63A C63 H63B 108.1 . . ?
C30 C29 C76 123.3(9) . . ?
C34 C29 C76 119.2(8) . . ?
C34 C29 C30 117.5(9) . . ?
C39 C40 O3 124.7(11) . . ?
C41 C40 O3 114.9(11) . . ?
C41 C40 C39 120.3(11) . . ?
C29 C30 H30 117.9 . . ?
C29 C30 C31 124.1(10) . . ?
C31 C30 H30 117.9 . . ?
O1 C31 C30 124.6(10) . . ?
O1 C31 C32 117.2(10) . . ?
C32 C31 C30 118.1(10) . . ?
C34 C33 H33 120.9 . . ?
C32 C33 H33 120.9 . . ?
C32 C33 C34 118.2(11) . . ?
C56 C55 H55A 109.1 . . ?
C56 C55 H55B 109.1 . . ?
H55A C55 H55B 107.8 . . ?
C50 C55 C56 112.6(9) . . ?
C50 C55 H55A 109.1 . . ?
C50 C55 H55B 109.1 . . ?
O2 C34 C33 118.6(10) . . ?
C29 C34 O2 119.1(10) . . ?
C29 C34 C33 122.0(9) . . ?
H37A C37 H37B 108.2 . . ?
C32 C37 H37A 109.7 . . ?
C32 C37 H37B 109.7 . . ?
C32 C37 C38 109.9(9) . . ?
C38 C37 H37A 109.7 . . ?
C38 C37 H37B 109.7 . . ?
O6 C49 C50 112.8(10) . . ?
C48 C49 O6 124.6(10) . . ?
C48 C49 C50 122.4(11) . . ?
C31 C32 C33 119.8(11) . . ?
C31 C32 C37 119.7(10) . . ?
C33 C32 C37 120.5(11) . . ?
C39 C38 C37 118.3(10) . . ?
C39 C38 C43 124.3(12) . . ?
C43 C38 C37 117.3(11) . . ?
C40 C39 H39 120.4 . . ?
C38 C39 C40 119.2(11) . . ?
C38 C39 H39 120.4 . . ?
C40 C41 C46 123.3(12) . . ?
C42 C41 C40 119.8(12) . . ?
C42 C41 C46 116.9(11) . . ?
C47 C46 H46A 109.0 . . ?
C47 C46 H46B 109.0 . . ?
C41 C46 C47 113.0(9) . . ?
C41 C46 H46A 109.0 . . ?
C41 C46 H46B 109.0 . . ?
H46A C46 H46B 107.8 . . ?
C47 C48 H48 119.6 . . ?
C49 C48 C47 120.8(10) . . ?
C49 C48 H48 119.6 . . ?
C2 C3 C6 103(4) . . ?
C2 C3 C4 120.0 . . ?
C4 C3 C6 137(4) . . ?
C3 C2 H2 120.0 . . ?
C1 C2 C3 120.0 . . ?
C1 C2 H2 120.0 . . ?
C2 C1 H1 120.0 . . ?
C2 C1 N1 120.0 . . ?
N1 C1 H1 120.0 . . ?
C1 N1 Cu1 151(3) . . ?
C1 N1 C5 120.0 . . ?
C5 N1 Cu1 89(3) . . ?
N1 C5 H5 120.0 . . ?
N1 C5 C4 120.00(6) . . ?
C4 C5 H5 120.0 . . ?
C3 C4 H4 120.0 . . ?
C5 C4 C3 120.0 . . ?
C5 C4 H4 120.0 . . ?
O4 C43 C38 120.6(12) . . ?
O4 C43 C42 122.9(11) . . ?
C38 C43 C42 116.5(12) . . ?
C52 C51 H51 118.3 . . ?
C52 C51 C50 123.4(9) . . ?
C50 C51 H51 118.3 . . ?
C18 C19 H19 120.0 . . ?
C18 C19 C20 120.0 . . ?
C20 C19 H19 120.0 . . ?
C19 C18 C15 120.5(5) . . ?
C19 C18 C23 120.0 . . ?
C23 C18 C15 119.5(5) . . ?
C18 C23 H23 120.0 . . ?
C18 C23 C22 120.0 . . ?
C22 C23 H23 120.0 . . ?
C23 C22 H22 120.0 . . ?
C21 C22 C23 120.0 . . ?
C21 C22 H22 120.0 . . ?
C22 C21 C24 115.4(12) . . ?
C22 C21 C24A 126.2(8) . . ?
C20 C21 C22 120.0 . . ?
C20 C21 C24 124.4(12) . . ?
C20 C21 C24A 113.7(8) . . ?
C19 C20 H20 120.0 . . ?
C21 C20 C19 120.0 . . ?
C21 C20 H20 120.0 . . ?
C70 O15 Cu1 126.3(16) . . ?
C70 O14 Cu2B 120.2(18) . . ?
O15 C70 O14 121.6(17) . . ?
O15 C70 C71 117.4(16) . . ?
O14 C70 C71 120.9(16) . . ?
C70 C71 H71A 113.3 . . ?
C70 C71 H71B 110.4 . . ?
C70 C71 H71C 104.5 . . ?
H71A C71 H71B 109.5 . . ?
H71A C71 H71C 109.5 . . ?
H71B C71 H71C 109.5 . . ?
O5 C53 H53A 109.5 . . ?
O5 C53 H53B 109.5 . . ?
O5 C53 H53C 109.5 . . ?
H53A C53 H53B 109.5 . . ?
H53A C53 H53C 109.5 . . ?
H53B C53 H53C 109.5 . . ?
O8 C45B H45A 109.5 . . ?
O8 C45B H45B 109.5 . . ?
O8 C45B H45C 109.5 . . ?
H45A C45B H45B 109.5 . . ?
H45A C45B H45C 109.5 . . ?
H45B C45B H45C 109.5 . . ?
C28 C24 C21 124.5(16) . . ?
C28 C24 C25 120.0 . . ?
C25 C24 C21 115.5(16) . . ?
C24 C28 H28 120.0 . . ?
C27 C28 C24 120.0 . . ?
C27 C28 H28 120.0 . . ?
C28 C27 H27 120.0 . . ?
C28 C27 N2 120.0 . . ?
N2 C27 H27 120.0 . . ?
C27 N2 Cu2B 128.4(16) . 1_354 ?
C26 N2 Cu2B 111.5(16) . 1_354 ?
C26 N2 C27 120.0 . . ?
N2 C26 H26 120.0 . . ?
C25 C26 N2 120.0 . . ?
C25 C26 H26 120.0 . . ?
C24 C25 H25 120.0 . . ?
C26 C25 C24 120.0 . . ?
C26 C25 H25 120.0 . . ?
N3 C64 H64A 109.5 . . ?
N3 C64 H64B 109.5 . . ?
N3 C64 H64C 109.5 . . ?
H64A C64 H64B 109.5 . . ?
H64A C64 H64C 109.5 . . ?
H64B C64 H64C 109.5 . . ?
O7 C62 H62A 109.5 . . ?
O7 C62 H62B 109.5 . . ?
O7 C62 H62C 109.5 . . ?
H62A C62 H62B 109.5 . . ?
H62A C62 H62C 109.5 . . ?
H62B C62 H62C 109.5 . . ?
C41 C42 C43 119.6(11) . . ?
C41 C42 H42 120.2 . . ?
C43 C42 H42 120.2 . . ?
O1 C36 H36A 109.5 . . ?
O1 C36 H36B 109.5 . . ?
O1 C36 H36C 109.5 . . ?
H36A C36 H36B 109.5 . . ?
H36A C36 H36C 109.5 . . ?
H36B C36 H36C 109.5 . . ?
O3 C66 H66A 109.5 . . ?
O3 C66 H66B 109.5 . . ?
O3 C66 H66C 109.5 . . ?
H66A C66 H66B 109.5 . . ?
H66A C66 H66C 109.5 . . ?
H66B C66 H66C 109.5 . . ?
N3 C65 H65A 109.5 . . ?
N3 C65 H65B 109.5 . . ?
N3 C65 H65C 109.5 . . ?
H65A C65 H65B 109.5 . . ?
H65A C65 H65C 109.5 . . ?
H65B C65 H65C 109.5 . . ?
O2 C35B H35A 109.5 . . ?
O2 C35B H35B 109.5 . . ?
O2 C35B H35C 109.5 . . ?
H35A C35B H35B 109.5 . . ?
H35A C35B H35C 109.5 . . ?
H35B C35B H35C 109.5 . . ?
C49 C50 C55 122.2(10) . . ?
C51 C50 C55 122.4(9) . . ?
C51 C50 C49 115.4(10) . . ?
O4 C44 H44A 109.5 . . ?
O4 C44 H44B 109.5 . . ?
O4 C44 H44C 109.5 . . ?
H44A C44 H44B 109.5 . . ?
H44A C44 H44C 109.5 . . ?
H44B C44 H44C 109.5 . . ?
O6 C54B H54A 109.5 . . ?
O6 C54B H54B 109.5 . . ?
O6 C54B H54C 109.5 . . ?
H54A C54B H54B 109.5 . . ?
H54A C54B H54C 109.5 . . ?
H54B C54B H54C 109.5 . . ?
C67 O12 Cu2B 127.0(19) . . ?
C67 O13 Cu1 122.5(18) . . ?
O12 C67 O13 119.8(18) . . ?
O12 C67 C72 119.8(19) . . ?
O13 C67 C72 120.0(18) . . ?
C67 C72 H72A 109.5 . . ?
C67 C72 H72B 109.5 . . ?
C67 C72 H72C 109.5 . . ?
H72A C72 H72B 109.5 . . ?
H72A C72 H72C 109.5 . . ?
H72B C72 H72C 109.5 . . ?
C69 O17 Cu1 125.8(9) . . ?
C69 O16 Cu2B 122.0(12) . . ?
C69 O16 Cu2A 121.7(11) . . ?
O17 C69 O16 122.9(12) . . ?
O17 C69 C74 116.3(12) . . ?
O16 C69 C74 120.7(12) . . ?
C69 C74 H74A 109.5 . . ?
C69 C74 H74B 109.5 . . ?
C69 C74 H74C 109.5 . . ?
H74A C74 H74B 109.5 . . ?
H74A C74 H74C 109.5 . . ?
H74B C74 H74C 109.5 . . ?
N3 C9 H9 120.9 . . ?
O9 C9 N3 118.2(15) . . ?
O9 C9 H9 120.9 . . ?
C28A C24A C21 120.7(11) . . ?
C28A C24A C25A 120.0 . . ?
C25A C24A C21 119.1(11) . . ?
C24A C28A H28A 120.0 . . ?
C24A C28A C27A 120.0 . . ?
C27A C28A H28A 120.0 . . ?
C28A C27A H27A 120.0 . . ?
N2A C27A C28A 120.0 . . ?
N2A C27A H27A 120.0 . . ?
C27A N2A C26A 120.0 . . ?
C27A N2A Cu2A 118.5(8) . 1_354 ?
C26A N2A Cu2A 120.8(8) . 1_354 ?
N2A C26A H26A 120.0 . . ?
C25A C26A N2A 120.0 . . ?
C25A C26A H26A 120.0 . . ?
C24A C25A H25A 120.0 . . ?
C26A C25A C24A 120.0 . . ?
C26A C25A H25A 120.0 . . ?
C1A C2A H2A 120.0 . . ?
C1A C2A C3A 120.0 . . ?
C3A C2A H2A 120.0 . . ?
C2A C1A H1A 120.0 . . ?
C2A C1A N1A 120.0 . . ?
N1A C1A H1A 120.0 . . ?
C1A N1A Cu1 117.8(12) . . ?
C1A N1A C5A 120.0 . . ?
C5A N1A Cu1 122.0(12) . . ?
N1A C5A H5A 120.0 . . ?
C4A C5A N1A 120.0 . . ?
C4A C5A H5A 120.0 . . ?
C5A C4A H4A 120.0 . . ?
C5A C4A C3A 120.0 . . ?
C3A C4A H4A 120.0 . . ?
C2A C3A C6 123.7(10) . . ?
C4A C3A C6 116.2(10) . . ?
C4A C3A C2A 120.0 . . ?
O8 C45A H45D 109.5 . . ?
O8 C45A H45E 109.5 . . ?
O8 C45A H45F 109.5 . . ?
H45D C45A H45E 109.5 . . ?
H45D C45A H45F 109.5 . . ?
H45E C45A H45F 109.5 . . ?
O6 C54A H54D 109.5 . . ?
O6 C54A H54E 109.0 . . ?
O6 C54A H54F 109.9 . . ?
H54D C54A H54E 109.5 . . ?
H54D C54A H54F 109.5 . . ?
H54E C54A H54F 109.5 . . ?
O2 C35A H35D 109.5 . . ?
O2 C35A H35E 109.5 . . ?
O2 C35A H35F 109.5 . . ?
H35D C35A H35E 109.5 . . ?
H35D C35A H35F 109.5 . . ?
H35E C35A H35F 109.5 . . ?
C70A O15A Cu1 114(3) . . ?
C70A O14A Cu2A 134(4) . . ?
O15A C70A O14A 121(2) . . ?
O15A C70A C71A 120(2) . . ?
O14A C70A C71A 118(2) . . ?
C70A C71A H71D 108.0 . . ?
C70A C71A H71E 114.6 . . ?
C70A C71A H71F 105.7 . . ?
H71D C71A H71E 109.5 . . ?
H71D C71A H71F 109.5 . . ?
H71E C71A H71F 109.5 . . ?
C67A O13A Cu1 123(3) . . ?
C67A O12A Cu2A 127(3) . . ?
O13A C67A C72A 120(2) . . ?
O12A C67A O13A 119(2) . . ?
O12A C67A C72A 120(2) . . ?
C67A C72A H72D 109.5 . . ?
C67A C72A H72E 109.5 . . ?
C67A C72A H72F 109.5 . . ?
H72D C72A H72E 109.5 . . ?
H72D C72A H72F 109.5 . . ?
H72E C72A H72F 109.5 . . ?
C68A O11A Cu1 124.3(13) . . ?
C68A O10A Cu2A 123.6(13) . . ?
O11A C68A O10A 122.4(14) . . ?
O11A C68A C73B 119.9(14) . . ?
O10A C68A C73B 117.7(14) . . ?
C68A C73B H73D 109.5 . . ?
C68A C73B H73E 109.5 . . ?
C68A C73B H73F 109.5 . . ?
H73D C73B H73E 109.5 . . ?
H73D C73B H73F 109.5 . . ?
H73E C73B H73F 109.5 . . ?
O16 Cu2A Cu1 82.8(8) . . ?
O16 Cu2A N2A 94(5) . 1_756 ?
O16 Cu2A O10A 87.8(9) . . ?
N2A Cu2A Cu1 173(6) 1_756 . ?
O14A Cu2A Cu1 83(2) . . ?
O14A Cu2A O16 69(4) . . ?
O14A Cu2A O12A 97(4) . . ?
O14A Cu2A O10A 153(3) . . ?
O12A Cu2A Cu1 90.7(16) . . ?
O12A Cu2A O16 164(3) . . ?
O12A Cu2A O10A 105(2) . . ?
O10A Cu2A Cu1 81.6(9) . . ?

loop_
_geom_bond_atom_site_label_1
_geom_bond_atom_site_label_2
_geom_bond_distance
_geom_bond_site_symmetry_2
_geom_bond_publ_flag
Cu1 Cu2B 2.64(2) . ?
Cu1 O11 1.89(5) . ?
Cu1 N1 2.39(4) . ?
Cu1 O15 1.80(2) . ?
Cu1 O13 1.87(3) . ?
Cu1 O17 1.728(13) . ?
Cu1 N1A 2.182(6) . ?
Cu1 O15A 2.12(7) . ?
Cu1 O13A 2.09(5) . ?
Cu1 O11A 1.93(2) . ?
Cu1 Cu2A 2.63(2) . ?
Cu2B O10 1.86(5) . ?
Cu2B O14 2.10(4) . ?
Cu2B N2 2.17(5) 1_756 ?
Cu2B O12 2.11(4) . ?
Cu2B O16 1.56(3) . ?
O8 C58 1.380(12) . ?
O8 C45B 1.431(15) . ?
O8 C45A 1.42(2) . ?
O7 C61 1.376(12) . ?
O7 C62 1.452(13) . ?
C61 C56 1.387(14) . ?
C61 C60 1.387(13) . ?
C16 C17 1.390(11) . ?
C16 C15 1.384(12) . ?
C16 C63 1.565(13) . ?
O1 C31 1.345(12) . ?
O1 C36 1.380(14) . ?
O3 C40 1.398(14) . ?
O3 C66 1.421(15) . ?
C12 C17 1.357(12) . ?
C12 C13 1.425(13) . ?
C12 C75 1.517(8) . ?
C17 H17 0.9300 . ?
C56 C57 1.375(15) . ?
C56 C55 1.590(14) . ?
C59 C60 1.404(14) . ?
C59 C58 1.346(14) . ?
C59 C63 1.461(13) . ?
O5 C52 1.371(14) . ?
O5 C53 1.423(15) . ?
C13 C14 1.381(12) . ?
C13 C76 1.532(13) . ?
O2 C34 1.389(11) . ?
O2 C35B 1.46(3) . ?
O2 C35A 1.459(18) . ?
C60 H60 0.9300 . ?
C58 C57 1.412(14) . ?
N3 C64 1.44(2) . ?
N3 C65 1.45(2) . ?
N3 C9 1.354(12) . ?
C7 H7 0.9300 . ?
C7 C6 1.3900 . ?
C7 C8 1.3900 . ?
C6 C11 1.3900 . ?
C6 C3 1.49(2) . ?
C6 C3A 1.520(7) . ?
C11 H11 0.9300 . ?
C11 C10 1.3900 . ?
C10 H10 0.9300 . ?
C10 C75 1.3900 . ?
C75 C8 1.3900 . ?
C8 H8 0.9300 . ?
C15 C14 1.378(12) . ?
C15 C18 1.513(9) . ?
C47 C52 1.371(14) . ?
C47 C46 1.525(17) . ?
C47 C48 1.409(17) . ?
C14 H14 0.9300 . ?
O6 C49 1.409(15) . ?
O6 C54B 1.52(2) . ?
O6 C54A 1.53(3) . ?
C52 C51 1.367(15) . ?
O11 C68 1.30(2) . ?
O10 C68 1.32(2) . ?
C68 C73A 1.516(13) . ?
C73A H73A 0.9600 . ?
C73A H73B 0.9600 . ?
C73A H73C 0.9600 . ?
C57 H57 0.9300 . ?
C76 H76A 0.9700 . ?
C76 H76B 0.9700 . ?
C76 C29 1.494(13) . ?
O4 C43 1.353(15) . ?
O4 C44 1.428(17) . ?
C63 H63A 0.9700 . ?
C63 H63B 0.9700 . ?
C29 C30 1.374(12) . ?
C29 C34 1.312(14) . ?
C40 C39 1.395(16) . ?
C40 C41 1.393(16) . ?
C30 H30 0.9300 . ?
C30 C31 1.401(15) . ?
C31 C32 1.363(16) . ?
C33 H33 0.9300 . ?
C33 C34 1.455(16) . ?
C33 C32 1.400(16) . ?
C55 H55A 0.9700 . ?
C55 H55B 0.9700 . ?
C55 C50 1.521(15) . ?
C37 H37A 0.9700 . ?
C37 H37B 0.9700 . ?
C37 C32 1.522(16) . ?
C37 C38 1.593(16) . ?
C49 C48 1.327(16) . ?
C49 C50 1.413(14) . ?
C38 C39 1.310(15) . ?
C38 C43 1.368(16) . ?
C39 H39 0.9300 . ?
C41 C46 1.520(17) . ?
C41 C42 1.352(17) . ?
C46 H46A 0.9700 . ?
C46 H46B 0.9700 . ?
C48 H48 0.9300 . ?
C3 C2 1.3900 . ?
C3 C4 1.3900 . ?
C2 H2 0.9300 . ?
C2 C1 1.3900 . ?
C1 H1 0.9300 . ?
C1 N1 1.3900 . ?
N1 C5 1.3900 . ?
C5 H5 0.9300 . ?
C5 C4 1.3900 . ?
C4 H4 0.9300 . ?
C43 C42 1.460(18) . ?
C51 H51 0.9300 . ?
C51 C50 1.373(15) . ?
C19 H19 0.9300 . ?
C19 C18 1.3900 . ?
C19 C20 1.3900 . ?
C18 C23 1.3900 . ?
C23 H23 0.9300 . ?
C23 C22 1.3900 . ?
C22 H22 0.9300 . ?
C22 C21 1.3900 . ?
C21 C20 1.3900 . ?
C21 C24 1.555(14) . ?
C21 C24A 1.537(9) . ?
C20 H20 0.9300 . ?
O15 C70 1.291(17) . ?
O14 C70 1.299(18) . ?
C70 C71 1.48(2) . ?
C71 H71A 0.9598 . ?
C71 H71B 0.9595 . ?
C71 H71C 0.9601 . ?
C53 H53A 0.9600 . ?
C53 H53B 0.9600 . ?
C53 H53C 0.9600 . ?
C45B H45A 0.9600 . ?
C45B H45B 0.9600 . ?
C45B H45C 0.9600 . ?
C24 C28 1.3900 . ?
C24 C25 1.3900 . ?
C28 H28 0.9300 . ?
C28 C27 1.3900 . ?
C27 H27 0.9300 . ?
C27 N2 1.3900 . ?
N2 C26 1.3900 . ?
C26 H26 0.9300 . ?
C26 C25 1.3900 . ?
C25 H25 0.9300 . ?
C64 H64A 0.9600 . ?
C64 H64B 0.9600 . ?
C64 H64C 0.9600 . ?
C62 H62A 0.9600 . ?
C62 H62B 0.9600 . ?
C62 H62C 0.9600 . ?
C42 H42 0.9300 . ?
C36 H36A 0.9600 . ?
C36 H36B 0.9600 . ?
C36 H36C 0.9600 . ?
C66 H66A 0.9600 . ?
C66 H66B 0.9600 . ?
C66 H66C 0.9600 . ?
C65 H65A 0.9600 . ?
C65 H65B 0.9600 . ?
C65 H65C 0.9600 . ?
C35B H35A 0.9600 . ?
C35B H35B 0.9600 . ?
C35B H35C 0.9600 . ?
C44 H44A 0.9600 . ?
C44 H44B 0.9600 . ?
C44 H44C 0.9600 . ?
C54B H54A 0.9600 . ?
C54B H54B 0.9600 . ?
C54B H54C 0.9600 . ?
O12 C67 1.280(18) . ?
O13 C67 1.325(19) . ?
C67 C72 1.49(2) . ?
C72 H72A 0.9600 . ?
C72 H72B 0.9600 . ?
C72 H72C 0.9600 . ?
O17 C69 1.298(11) . ?
O16 C69 1.309(11) . ?
O16 Cu2A 1.887(17) . ?
C69 C74 1.523(12) . ?
C74 H74A 0.9600 . ?
C74 H74B 0.9600 . ?
C74 H74C 0.9600 . ?
C9 H9 0.9300 . ?
C9 O9 1.269(13) . ?
C24A C28A 1.3900 . ?
C24A C25A 1.3900 . ?
C28A H28A 0.9300 . ?
C28A C27A 1.3900 . ?
C27A H27A 0.9300 . ?
C27A N2A 1.3900 . ?
N2A C26A 1.3900 . ?
N2A Cu2A 2.17(3) 1_354 ?
C26A H26A 0.9300 . ?
C26A C25A 1.3900 . ?
C25A H25A 0.9300 . ?
C2A H2A 0.9300 . ?
C2A C1A 1.3900 . ?
C2A C3A 1.3900 . ?
C1A H1A 0.9300 . ?
C1A N1A 1.3900 . ?
N1A C5A 1.3900 . ?
C5A H5A 0.9300 . ?
C5A C4A 1.3900 . ?
C4A H4A 0.9300 . ?
C4A C3A 1.3900 . ?
C45A H45D 0.9600 . ?
C45A H45E 0.9600 . ?
C45A H45F 0.9600 . ?
C54A H54D 0.9600 . ?
C54A H54E 0.9602 . ?
C54A H54F 0.9600 . ?
C35A H35D 0.9600 . ?
C35A H35E 0.9600 . ?
C35A H35F 0.9600 . ?
O15A C70A 1.27(2) . ?
O14A C70A 1.30(2) . ?
O14A Cu2A 1.67(6) . ?
C70A C71A 1.50(2) . ?
C71A H71D 0.9600 . ?
C71A H71E 0.9600 . ?
C71A H71F 0.9600 . ?
O13A C67A 1.33(2) . ?
O12A C67A 1.27(2) . ?
O12A Cu2A 1.72(4) . ?
C67A C72A 1.49(2) . ?
C72A H72D 0.9600 . ?
C72A H72E 0.9600 . ?
C72A H72F 0.9600 . ?
O11A C68A 1.263(15) . ?
O10A C68A 1.278(15) . ?
O10A Cu2A 2.04(3) . ?
C68A C73B 1.525(17) . ?
C73B H73D 0.9600 . ?
C73B H73E 0.9600 . ?
C73B H73F 0.9600 . ?

loop_
_geom_torsion_atom_site_label_1
_geom_torsion_atom_site_label_2
_geom_torsion_atom_site_label_3
_geom_torsion_atom_site_label_4
_geom_torsion
_geom_torsion_site_symmetry_1
_geom_torsion_site_symmetry_2
_geom_torsion_site_symmetry_3
_geom_torsion_site_symmetry_4
_geom_torsion_publ_flag
Cu1 Cu2B O10 C68 25(3) . . . . ?
Cu1 Cu2B O16 C69 10(2) . . . . ?
Cu1 O11 C68 O10 35(5) . . . . ?
Cu1 O11 C68 C73A 176(4) . . . . ?
Cu1 N1 C5 C4 -178(4) . . . . ?
Cu1 O15 C70 O14 17(6) . . . . ?
Cu1 O15 C70 C71 -160(3) . . . . ?
Cu1 O13 C67 O12 -15(4) . . . . ?
Cu1 O13 C67 C72 157(3) . . . . ?
Cu1 O17 C69 O16 10(3) . . . . ?
Cu1 O17 C69 C74 -172.7(17) . . . . ?
Cu1 N1A C5A C4A -174.7(13) . . . . ?
Cu1 O15A C70A O14A 9(7) . . . . ?
Cu1 O15A C70A C71A -169(6) . . . . ?
Cu1 O13A C67A O12A -8(8) . . . . ?
Cu1 O13A C67A C72A 163(5) . . . . ?
Cu1 O11A C68A O10A 8(3) . . . . ?
Cu1 O11A C68A C73B -174.5(19) . . . . ?
Cu2B Cu1 O11 C68 -13(4) . . . . ?
Cu2B Cu1 O15 C70 -4(3) . . . . ?
Cu2B Cu1 O13 C67 11(3) . . . . ?
Cu2B Cu1 O17 C69 -2.5(16) . . . . ?
Cu2B O10 C68 O11 -40(5) . . . . ?
Cu2B O10 C68 C73A 179(4) . . . . ?
Cu2B O14 C70 O15 -22(5) . . . . ?
Cu2B O14 C70 C71 155(3) . . . . ?
Cu2B N2 C26 C25 176.3(19) 1_354 . . . ?
Cu2B O12 C67 O13 9(4) . . . . ?
Cu2B O12 C67 C72 -163(3) . . . . ?
Cu2B O16 C69 O17 -15(3) . . . . ?
Cu2B O16 C69 C74 168(2) . . . . ?
O8 C58 C57 C56 178.3(9) . . . . ?
O7 C61 C56 C57 172.5(9) . . . . ?
O7 C61 C56 C55 -4.6(13) . . . . ?
O7 C61 C60 C59 -177.2(9) . . . . ?
C61 C56 C57 C58 6.2(14) . . . . ?
C61 C56 C55 C50 -73.8(11) . . . . ?
C16 C15 C14 C13 6.7(13) . . . . ?
C16 C15 C18 C19 115.6(8) . . . . ?
C16 C15 C18 C23 -65.8(9) . . . . ?
O1 C31 C32 C33 179.8(9) . . . . ?
O1 C31 C32 C37 -2.3(15) . . . . ?
O3 C40 C39 C38 178.5(10) . . . . ?
O3 C40 C41 C46 -3.3(16) . . . . ?
O3 C40 C41 C42 178.3(10) . . . . ?
C12 C13 C14 C15 -2.4(12) . . . . ?
C12 C13 C76 C29 -77.0(11) . . . . ?
C12 C75 C8 C7 178.0(7) . . . . ?
C17 C16 C15 C14 -8.1(12) . . . . ?
C17 C16 C15 C18 175.5(7) . . . . ?
C17 C16 C63 C59 60.8(12) . . . . ?
C17 C12 C13 C14 -0.4(12) . . . . ?
C17 C12 C13 C76 174.2(8) . . . . ?
C17 C12 C75 C10 -55.5(9) . . . . ?
C17 C12 C75 C8 126.5(8) . . . . ?
C56 C61 C60 C59 0.1(14) . . . . ?
C56 C55 C50 C49 -75.2(12) . . . . ?
C56 C55 C50 C51 104.7(11) . . . . ?
C59 C58 C57 C56 -2.5(14) . . . . ?
O5 C52 C51 C50 -179.9(10) . . . . ?
C13 C12 C17 C16 -1.4(14) . . . . ?
C13 C12 C75 C10 126.2(8) . . . . ?
C13 C12 C75 C8 -51.8(10) . . . . ?
C13 C76 C29 C30 95.9(10) . . . . ?
C13 C76 C29 C34 -85.8(12) . . . . ?
C60 C61 C56 C57 -5.0(14) . . . . ?
C60 C61 C56 C55 177.9(9) . . . . ?
C60 C59 C58 O8 177.1(8) . . . . ?
C60 C59 C58 C57 -2.1(14) . . . . ?
C60 C59 C63 C16 88.5(10) . . . . ?
C58 C59 C60 C61 3.4(14) . . . . ?
C58 C59 C63 C16 -90.0(12) . . . . ?
C7 C6 C11 C10 0.0 . . . . ?
C7 C6 C3 C2 -32(5) . . . . ?
C7 C6 C3 C4 145(5) . . . . ?
C7 C6 C3A C2A -29.7(18) . . . . ?
C7 C6 C3A C4A 147.5(8) . . . . ?
C6 C7 C8 C75 0.0 . . . . ?
C6 C11 C10 C75 0.0 . . . . ?
C6 C3 C2 C1 177(6) . . . . ?
C6 C3 C4 C5 -176(9) . . . . ?
C11 C6 C3 C2 158(2) . . . . ?
C11 C6 C3 C4 -25(8) . . . . ?
C11 C6 C3A C2A 159.2(9) . . . . ?
C11 C6 C3A C4A -23.5(15) . . . . ?
C11 C10 C75 C12 -178.1(6) . . . . ?
C11 C10 C75 C8 0.0 . . . . ?
C10 C75 C8 C7 0.0 . . . . ?
C75 C12 C17 C16 -179.7(8) . . . . ?
C75 C12 C13 C14 177.9(7) . . . . ?
C75 C12 C13 C76 -7.6(13) . . . . ?
C8 C7 C6 C11 0.0 . . . . ?
C8 C7 C6 C3 -170(4) . . . . ?
C8 C7 C6 C3A -171.1(12) . . . . ?
C15 C16 C17 C12 5.7(13) . . . . ?
C15 C16 C63 C59 -124.4(10) . . . . ?
C15 C18 C23 C22 -178.6(7) . . . . ?
C47 C52 C51 C50 -0.8(16) . . . . ?
C14 C13 C76 C29 97.4(9) . . . . ?
C14 C15 C18 C19 -60.8(9) . . . . ?
C14 C15 C18 C23 117.8(8) . . . . ?
O6 C49 C48 C47 -177.9(10) . . . . ?
O6 C49 C50 C55 -3.0(14) . . . . ?
O6 C49 C50 C51 177.1(9) . . . . ?
C52 C47 C46 C41 -111.9(12) . . . . ?
C52 C47 C48 C49 2.1(16) . . . . ?
C52 C51 C50 C55 -179.6(9) . . . . ?
C52 C51 C50 C49 0.3(14) . . . . ?
O11 Cu1 O15 C70 -16(11) . . . . ?
O11 Cu1 O13 C67 -68(3) . . . . ?
O11 Cu1 O17 C69 77(2) . . . . ?
O10 Cu2B O16 C69 -78(2) . . . . ?
C57 C56 C55 C50 109.0(11) . . . . ?
C76 C13 C14 C15 -177.2(8) . . . . ?
C76 C29 C30 C31 -177.7(9) . . . . ?
C76 C29 C34 O2 2.1(15) . . . . ?
C76 C29 C34 C33 176.5(9) . . . . ?
O4 C43 C42 C41 -179.3(11) . . . . ?
C63 C16 C17 C12 -179.3(8) . . . . ?
C63 C16 C15 C14 177.2(8) . . . . ?
C63 C16 C15 C18 0.8(13) . . . . ?
C63 C59 C60 C61 -175.2(9) . . . . ?
C63 C59 C58 O8 -4.4(14) . . . . ?
C63 C59 C58 C57 176.4(9) . . . . ?
C29 C30 C31 O1 180.0(9) . . . . ?
C29 C30 C31 C32 -2.5(15) . . . . ?
C40 C41 C46 C47 -93.5(13) . . . . ?
C40 C41 C42 C43 0.8(17) . . . . ?
C30 C29 C34 O2 -179.5(9) . . . . ?
C30 C29 C34 C33 -5.1(15) . . . . ?
C30 C31 C32 C33 2.1(15) . . . . ?
C30 C31 C32 C37 179.9(9) . . . . ?
C55 C56 C57 C58 -176.7(9) . . . . ?
C34 C29 C30 C31 4.0(15) . . . . ?
C34 C33 C32 C31 -3.2(15) . . . . ?
C34 C33 C32 C37 179.0(10) . . . . ?
C37 C38 C39 C40 -178.0(10) . . . . ?
C37 C38 C43 O4 -0.5(15) . . . . ?
C37 C38 C43 C42 177.0(9) . . . . ?
C32 C33 C34 O2 179.3(10) . . . . ?
C32 C33 C34 C29 4.9(16) . . . . ?
C32 C37 C38 C39 92.5(12) . . . . ?
C32 C37 C38 C43 -91.1(12) . . . . ?
C38 C37 C32 C31 -80.7(12) . . . . ?
C38 C37 C32 C33 97.2(12) . . . . ?
C38 C43 C42 C41 3.3(16) . . . . ?
C39 C40 C41 C46 176.5(11) . . . . ?
C39 C40 C41 C42 -2.0(17) . . . . ?
C39 C38 C43 O4 175.6(11) . . . . ?
C39 C38 C43 C42 -6.8(17) . . . . ?
C41 C40 C39 C38 -1.2(17) . . . . ?
C46 C47 C52 O5 -5.7(15) . . . . ?
C46 C47 C52 C51 175.2(10) . . . . ?
C46 C47 C48 C49 -173.4(10) . . . . ?
C46 C41 C42 C43 -177.8(10) . . . . ?
C48 C47 C52 O5 178.8(9) . . . . ?
C48 C47 C52 C51 -0.4(15) . . . . ?
C48 C47 C46 C41 63.5(15) . . . . ?
C48 C49 C50 C55 -178.7(10) . . . . ?
C48 C49 C50 C51 1.4(15) . . . . ?
C3 C6 C11 C10 171(4) . . . . ?
C3 C2 C1 N1 0.0 . . . . ?
C2 C3 C4 C5 0.0 . . . . ?
C2 C1 N1 Cu1 177(8) . . . . ?
C2 C1 N1 C5 0.0 . . . . ?
C1 N1 C5 C4 0.0 . . . . ?
N1 Cu1 O11 C68 -170(4) . . . . ?
N1 Cu1 O15 C70 153(4) . . . . ?
N1 Cu1 O13 C67 -173(3) . . . . ?
N1 Cu1 O17 C69 179(2) . . . . ?
N1 C5 C4 C3 0.0 . . . . ?
C4 C3 C2 C1 0.0 . . . . ?
C43 C38 C39 C40 5.9(17) . . . . ?
C19 C18 C23 C22 0.0 . . . . ?
C18 C15 C14 C13 -176.7(7) . . . . ?
C18 C19 C20 C21 0.0 . . . . ?
C18 C23 C22 C21 0.0 . . . . ?
C23 C22 C21 C20 0.0 . . . . ?
C23 C22 C21 C24 174.8(13) . . . . ?
C23 C22 C21 C24A 177.4(10) . . . . ?
C22 C21 C20 C19 0.0 . . . . ?
C22 C21 C24 C28 -21(2) . . . . ?
C22 C21 C24 C25 159.7(15) . . . . ?
C22 C21 C24A C28A -46.2(15) . . . . ?
C22 C21 C24A C25A 129.1(12) . . . . ?
C21 C24 C28 C27 -180(2) . . . . ?
C21 C24 C25 C26 180(2) . . . . ?
C21 C24A C28A C27A 175.3(13) . . . . ?
C21 C24A C25A C26A -175.3(13) . . . . ?
C20 C19 C18 C15 178.6(7) . . . . ?
C20 C19 C18 C23 0.0 . . . . ?
C20 C21 C24 C28 153.8(16) . . . . ?
C20 C21 C24 C25 -26(2) . . . . ?
C20 C21 C24A C28A 131.3(11) . . . . ?
C20 C21 C24A C25A -53.4(13) . . . . ?
O15 Cu1 O11 C68 -1(12) . . . . ?
O15 Cu1 O13 C67 100(3) . . . . ?
O15 Cu1 O17 C69 -90.1(16) . . . . ?
O14 Cu2B O10 C68 19(14) . . . . ?
O14 Cu2B O16 C69 89.5(19) . . . . ?
C53 O5 C52 C47 163.4(11) . . . . ?
C53 O5 C52 C51 -17.5(17) . . . . ?
C45B O8 C58 C59 -173(9) . . . . ?
C45B O8 C58 C57 6(9) . . . . ?
C24 C21 C20 C19 -174.3(14) . . . . ?
C24 C28 C27 N2 0.0 . . . . ?
C28 C24 C25 C26 0.0 . . . . ?
C28 C27 N2 Cu2B -176(2) . . . 1_354 ?
C28 C27 N2 C26 0.0 . . . . ?
C27 N2 C26 C25 0.0 . . . . ?
N2 Cu2B O10 C68 -158(8) 1_756 . . . ?
N2 Cu2B O16 C69 -177(11) 1_756 . . . ?
N2 C26 C25 C24 0.0 . . . . ?
C25 C24 C28 C27 0.0 . . . . ?
C64 N3 C9 O9 0(3) . . . . ?
C62 O7 C61 C56 -175.6(10) . . . . ?
C62 O7 C61 C60 1.6(14) . . . . ?
C42 C41 C46 C47 85.0(14) . . . . ?
C36 O1 C31 C30 -14.0(15) . . . . ?
C36 O1 C31 C32 168.4(11) . . . . ?
C66 O3 C40 C39 -5.2(18) . . . . ?
C66 O3 C40 C41 174.5(12) . . . . ?
C65 N3 C9 O9 176(2) . . . . ?
C35B O2 C34 C29 -123(6) . . . . ?
C35B O2 C34 C33 63(6) . . . . ?
C50 C49 C48 C47 -2.7(17) . . . . ?
C44 O4 C43 C38 178.2(14) . . . . ?
C44 O4 C43 C42 1(2) . . . . ?
C54B O6 C49 C48 -23(3) . . . . ?
C54B O6 C49 C50 161(3) . . . . ?
O12 Cu2B O10 C68 -52(4) . . . . ?
O12 Cu2B O16 C69 34(10) . . . . ?
O13 Cu1 O11 C68 76(4) . . . . ?
O13 Cu1 O15 C70 -96(3) . . . . ?
O13 Cu1 O17 C69 -38(6) . . . . ?
O17 Cu1 O11 C68 -93(4) . . . . ?
O17 Cu1 O15 C70 75(3) . . . . ?
O17 Cu1 O13 C67 46(8) . . . . ?
O16 Cu2B O10 C68 114(3) . . . . ?
C69 O16 Cu2A Cu1 0.5(16) . . . . ?
C69 O16 Cu2A N2A -173(6) . . . 1_756 ?
C69 O16 Cu2A O14A 86(2) . . . . ?
C69 O16 Cu2A O12A 67(8) . . . . ?
C69 O16 Cu2A O10A -81.3(17) . . . . ?
C24A C21 C20 C19 -177.7(9) . . . . ?
C24A C28A C27A N2A 0.0 . . . . ?
C28A C24A C25A C26A 0.0 . . . . ?
C28A C27A N2A C26A 0.0 . . . . ?
C28A C27A N2A Cu2A -170.6(13) . . . 1_354 ?
C27A N2A C26A C25A 0.0 . . . . ?
N2A C26A C25A C24A 0.0 . . . . ?
C25A C24A C28A C27A 0.0 . . . . ?
C2A C1A N1A Cu1 174.9(13) . . . . ?
C2A C1A N1A C5A 0.0 . . . . ?
C1A C2A C3A C6 177(2) . . . . ?
C1A C2A C3A C4A 0.0 . . . . ?
C1A N1A C5A C4A 0.0 . . . . ?
N1A Cu1 O17 C69 176.4(15) . . . . ?
N1A C5A C4A C3A 0.0 . . . . ?
C5A C4A C3A C6 -177.4(19) . . . . ?
C5A C4A C3A C2A 0.0 . . . . ?
C3A C6 C11 C10 170.9(12) . . . . ?
C3A C2A C1A N1A 0.0 . . . . ?
C45A O8 C58 C59 177(4) . . . . ?
C45A O8 C58 C57 -4(4) . . . . ?
C54A O6 C49 C48 3(4) . . . . ?
C54A O6 C49 C50 -173(4) . . . . ?
C35A O2 C34 C29 172.4(13) . . . . ?
C35A O2 C34 C33 -2.2(17) . . . . ?
O15A Cu1 O17 C69 -90(2) . . . . ?
C70A O14A Cu2A Cu1 -24(7) . . . . ?
C70A O14A Cu2A O16 -109(8) . . . . ?
C70A O14A Cu2A N2A 161(9) . . . 1_756 ?
C70A O14A Cu2A O12A 66(8) . . . . ?
C70A O14A Cu2A O10A -80(10) . . . . ?
O13A Cu1 O17 C69 -41(6) . . . . ?
C67A O12A Cu2A Cu1 -15(5) . . . . ?
C67A O12A Cu2A O16 -80(9) . . . . ?
C67A O12A Cu2A N2A 160(8) . . . 1_756 ?
C67A O12A Cu2A O14A -98(5) . . . . ?
C67A O12A Cu2A O10A 66(5) . . . . ?
O11A Cu1 O17 C69 78.5(16) . . . . ?
Cu2A Cu1 O17 C69 -7.4(15) . . . . ?
Cu2A O16 C69 O17 -6(3) . . . . ?
Cu2A O16 C69 C74 177(2) . . . . ?
Cu2A N2A C26A C25A 170.4(13) 1_354 . . . ?
Cu2A O14A C70A O15A 16(9) . . . . ?
Cu2A O14A C70A C71A -166(8) . . . . ?
Cu2A O12A C67A O13A 18(7) . . . . ?
Cu2A O12A C67A C72A -153(5) . . . . ?
Cu2A O10A C68A O11A -16(3) . . . . ?
Cu2A O10A C68A C73B 166.0(18) . . . . ?

loop_
_twin_individual_id
_twin_individual_mass_fraction_refined
1 0.52(3)
2 0.48(3)

loop_
_smtbx_masks_void_nr
_smtbx_masks_void_average_x
_smtbx_masks_void_average_y
_smtbx_masks_void_average_z
_smtbx_masks_void_volume
_smtbx_masks_void_count_electrons
_smtbx_masks_void_content
1 -0.245 -0.856 0.000 1690.5 254.4 '6 DMF,2 H2O'
